data_4134612
loop_
_publ_author_name
'Lin, Yingfu'
'Hirschi, William J.'
'Kunadia, Anuj'
'Paul, Anirudra'
'Ghiviriga, Ion'
'Abboud, Khalil A.'
'Karugu, Rachael W.'
'Vetticatt, Mathew J.'
'Hirschi, Jennifer S.'
'Seidel, Daniel'

_publ_section_title
;
 A Selenourea-Thiourea Br\/onsted Acid Catalyst Facilitates Asymmetric
 Conjugate Additions of Amines to \a,\b-Unsaturated Esters.
;
_journal_issue 12
_journal_name_full 'Journal of the American Chemical Society'
_journal_page_first 5627
_journal_page_last 5635
_journal_paper_doi 10.1021/jacs.9b12457
_journal_volume 142
_journal_year 2020
_chemical_absolute_configuration ad
_chemical_formula_moiety '6(C28 H26 N4 F12 S Se, C6H14, 0.5(C5H12), 0.5(C3H6O)'
_chemical_formula_sum 'C178 H179 F72 N24 O0.5 S6 Se6'
_chemical_formula_weight 4696.56
_space_group_crystal_system orthorhombic
_space_group_IT_number 19
_space_group_name_Hall 'P 2ac 2ab'
_space_group_name_H-M_alt 'P 21 21 21'
_atom_sites_solution_hydrogens geom
_atom_sites_solution_primary direct
_atom_sites_solution_secondary difmap
_audit_creation_method SHELXL-2014/7
_audit_update_record
;
2018-10-18 # Formatted by publCIF

;
_cell_angle_alpha 90
_cell_angle_beta 90
_cell_angle_gamma 90
_cell_formula_units_Z 4
_cell_length_a 21.493(6)
_cell_length_b 29.212(8)
_cell_length_c 36.334(11)
_cell_measurement_reflns_used 9092
_cell_measurement_temperature 100(2)
_cell_measurement_theta_max 21.40
_cell_measurement_theta_min 2.35
_cell_volume 22812(11)
_computing_cell_refinement 'Bruker APEX3 (Bruker, 2014)'
_computing_data_collection 'Bruker APEX3 (Bruker, 2014)'
_computing_data_reduction 'Bruker Apex3 SAINT (Bruker, 2014)'
_computing_molecular_graphics 'XP in SHELXTL-plus, Bruker 2014'
_computing_publication_material 'SHELXL2014/7, Sheldrick, G. M. 2014'
_computing_structure_refinement 'SHELXL2014/7, Sheldrick G. M. 2014'
_computing_structure_solution 'SHELXL2014/7, Sheldrick G. M. 2014'
_diffrn_ambient_temperature 100(2)
_diffrn_measured_fraction_theta_full 0.999
_diffrn_measured_fraction_theta_max 0.995
_diffrn_measurement_device_type 'Bruker APEX-II DUO'
_diffrn_measurement_method 'phi and omega scans'
_diffrn_radiation_type MoK\a
_diffrn_radiation_wavelength 0.71073
_diffrn_reflns_av_R_equivalents 0.1488
_diffrn_reflns_av_unetI/netI 0.1909
_diffrn_reflns_Laue_measured_fraction_full 0.999
_diffrn_reflns_Laue_measured_fraction_max 0.995
_diffrn_reflns_limit_h_max 27
_diffrn_reflns_limit_h_min -27
_diffrn_reflns_limit_k_max 37
_diffrn_reflns_limit_k_min -37
_diffrn_reflns_limit_l_max 46
_diffrn_reflns_limit_l_min -46
_diffrn_reflns_number 232491
_diffrn_reflns_point_group_measured_fraction_full 0.999
_diffrn_reflns_point_group_measured_fraction_max 0.989
_diffrn_reflns_theta_full 25.242
_diffrn_reflns_theta_max 27.500
_diffrn_reflns_theta_min 1.625
_diffrn_source 'fine-focus sealed tube'
_exptl_absorpt_coefficient_mu 1.126
_exptl_absorpt_correction_T_max 0.9530
_exptl_absorpt_correction_T_min 0.8165
_exptl_absorpt_correction_type integration
_exptl_absorpt_process_details 'based on measured indexed crystal faces, Bruker SHELXTL2014 (Sheldrick, 2014)'
_exptl_crystal_colour colourless
_exptl_crystal_density_diffrn 1.367
_exptl_crystal_description needle
_exptl_crystal_F_000 9468
_exptl_crystal_size_max 0.358
_exptl_crystal_size_mid 0.102
_exptl_crystal_size_min 0.050
_exptl_transmission_factor_max 0.7460
_exptl_transmission_factor_min 0.5834
_refine_diff_density_max 1.096
_refine_diff_density_min -0.918
_refine_diff_density_rms 0.112
_refine_ls_abs_structure_details
; 
 Flack x determined using 8783 quotients [(I+)-(I-)]/[(I+)+(I-)] 
 (Parsons, Flack and Wagner, Acta Cryst. B69 (2013) 249-259). 
;
_refine_ls_abs_structure_Flack 0.039(3)
_refine_ls_extinction_method none
_refine_ls_goodness_of_fit_ref 1.003
_refine_ls_hydrogen_treatment constr
_refine_ls_matrix_type full
_refine_ls_number_parameters 2547
_refine_ls_number_reflns 51802
_refine_ls_number_restraints 2129
_refine_ls_restrained_S_all 0.997
_refine_ls_R_factor_all 0.1539
_refine_ls_R_factor_gt 0.0719
_refine_ls_shift/su_max 0.001
_refine_ls_shift/su_mean 0.000
_refine_ls_structure_factor_coef Fsqd
_refine_ls_weighting_details 'w=1/[\s^2^(Fo^2^)+(0.0828P)^2^] where P=(Fo^2^+2Fc^2^)/3'
_refine_ls_weighting_scheme calc
_refine_ls_wR_factor_gt 0.1654
_refine_ls_wR_factor_ref 0.1846
_reflns_Friedel_coverage 0.872
_reflns_Friedel_fraction_full 0.999
_reflns_Friedel_fraction_max 0.981
_reflns_number_gt 26926
_reflns_number_total 51802
_reflns_threshold_expression 'I > 2\s(I)'
_cod_data_source_file ja9b12457_si_002.cif
_cod_data_source_block fu06
_cod_original_formula_sum 'C178 H179 F72 N24 O0.50 S6 Se6'
_cod_database_code 4134612
_shelx_shelxl_version_number 2014/7
_shelx_space_group_comment
; 
The symmetry employed for this shelxl refinement is uniquely defined 
by the following loop, which should always be used as a source of 
symmetry information in preference to the above space-group names. 
They are only intended as comments. 
;
_shelx_estimated_absorpt_t_min 0.689
_shelx_estimated_absorpt_t_max 0.946

loop_
_space_group_symop_operation_xyz
'x, y, z'
'-x+1/2, -y, z+1/2'
'-x, y+1/2, -z+1/2'
'x+1/2, -y+1/2, -z'

loop_
_atom_site_label
_atom_site_type_symbol
_atom_site_fract_x
_atom_site_fract_y
_atom_site_fract_z
_atom_site_U_iso_or_equiv
_atom_site_adp_type
_atom_site_occupancy
_atom_site_site_symmetry_order
_atom_site_calc_flag
_atom_site_refinement_flags_posn
_atom_site_refinement_flags_adp
_atom_site_refinement_flags_occupancy
_atom_site_disorder_assembly
_atom_site_disorder_group
Se1 Se 0.91151(5) 0.52582(4) 0.16151(3) 0.0334(3) Uani 1 1 d . U . . .
S1 S 0.89817(12) 0.72974(9) 0.18550(8) 0.0337(7) Uani 1 1 d . U . . .
F1A F 0.8783(3) 0.7945(2) 0.29243(17) 0.0442(16) Uani 1 1 d . U . . .
F2A F 0.8172(3) 0.7791(2) 0.33728(16) 0.0418(15) Uani 1 1 d . U . . .
F3A F 0.8098(3) 0.8433(2) 0.30892(17) 0.0439(16) Uani 1 1 d . U . . .
F4A F 0.5695(3) 0.7434(2) 0.23593(18) 0.0449(17) Uani 1 1 d . U . . .
F5A F 0.5876(3) 0.7216(2) 0.29152(19) 0.0481(17) Uani 1 1 d . U . . .
F6A F 0.5755(2) 0.79275(19) 0.27951(16) 0.0326(14) Uani 1 1 d . U . . .
F7A F 0.6648(3) 0.7170(2) 0.41423(17) 0.0515(18) Uani 1 1 d . U . . .
F8A F 0.5866(3) 0.7584(2) 0.42877(18) 0.0552(19) Uani 1 1 d . U . . .
F9A F 0.6757(3) 0.7770(2) 0.44811(17) 0.0536(18) Uani 1 1 d . U . . .
F10A F 0.6041(3) 0.9259(2) 0.32607(18) 0.0456(16) Uani 1 1 d . U . . .
F11A F 0.6796(3) 0.9376(2) 0.36283(19) 0.0533(18) Uani 1 1 d . U . . .
F12A F 0.5895(4) 0.9211(2) 0.3840(2) 0.068(2) Uani 1 1 d . U . . .
N1A N 0.9575(4) 0.5861(3) 0.2139(3) 0.034(2) Uani 1 1 d . U . . .
N2A N 0.9242(4) 0.6214(3) 0.1607(2) 0.030(2) Uani 1 1 d . U . . .
H2EC H 0.9332 0.6477 0.1712 0.036 Uiso 1 1 calc R U . . .
N3A N 0.8225(4) 0.6814(3) 0.1405(2) 0.0286(19) Uani 1 1 d . U . . .
H3EC H 0.7857 0.6692 0.1363 0.034 Uiso 1 1 calc R U . . .
N4A N 0.7730(4) 0.7208(3) 0.1858(2) 0.0262(19) Uani 1 1 d . U . . .
H4EC H 0.7408 0.7149 0.1716 0.031 Uiso 1 1 calc R U . . .
C1A C 0.9328(4) 0.5832(3) 0.1806(3) 0.028(2) Uani 1 1 d . U . . .
C2A C 0.9674(5) 0.5473(4) 0.2390(3) 0.042(3) Uani 1 1 d . U . . .
H2EA H 0.9945 0.5239 0.2275 0.051 Uiso 1 1 calc R U . . .
H2EB H 0.9274 0.5329 0.2458 0.051 Uiso 1 1 calc R U . . .
C3A C 0.9987(8) 0.5680(5) 0.2726(4) 0.078(5) Uani 1 1 d . U . . .
H3EA H 0.9686 0.5700 0.2932 0.094 Uiso 1 1 calc R U . . .
H3EB H 1.0339 0.5484 0.2805 0.094 Uiso 1 1 calc R U . . .
C4A C 1.0205(11) 0.6120(6) 0.2635(6) 0.131(9) Uani 1 1 d . U . . .
H4EA H 1.0652 0.6109 0.2571 0.158 Uiso 1 1 calc R U . . .
H4EB H 1.0149 0.6331 0.2846 0.158 Uiso 1 1 calc R U . . .
C5A C 0.9813(6) 0.6288(4) 0.2297(4) 0.054(3) Uani 1 1 d . U . . .
H5EA H 0.9469 0.6491 0.2376 0.065 Uiso 1 1 calc R U . . .
H5EB H 1.0078 0.6454 0.2118 0.065 Uiso 1 1 calc R U . . .
C6A C 0.9530(6) 0.6114(4) 0.0957(3) 0.047(3) Uani 1 1 d . U . . .
H6EA H 0.9696 0.5804 0.1006 0.056 Uiso 1 1 calc R U . . .
H6EB H 0.9874 0.6337 0.0984 0.056 Uiso 1 1 calc R U . . .
C7A C 0.9014(5) 0.6225(4) 0.1233(3) 0.032(2) Uani 1 1 d . U . . .
H7EA H 0.8679 0.5989 0.1208 0.039 Uiso 1 1 calc R U . . .
C8A C 0.9260(6) 0.6138(4) 0.0561(3) 0.051(3) Uani 1 1 d . U . . .
H8EA H 0.9599 0.6084 0.0382 0.061 Uiso 1 1 calc R U . . .
H8EB H 0.8948 0.5892 0.0529 0.061 Uiso 1 1 calc R U . . .
C9A C 0.8967(6) 0.6583(4) 0.0482(3) 0.050(3) Uani 1 1 d . U . . .
H9EA H 0.8766 0.6570 0.0237 0.060 Uiso 1 1 calc R U . . .
H9EB H 0.9292 0.6823 0.0474 0.060 Uiso 1 1 calc R U . . .
C10A C 0.8473(5) 0.6714(4) 0.0776(3) 0.040(3) Uani 1 1 d . U . . .
H10I H 0.8312 0.7024 0.0722 0.048 Uiso 1 1 calc R U . . .
H10J H 0.8119 0.6497 0.0761 0.048 Uiso 1 1 calc R U . . .
C11A C 0.8724(5) 0.6706(3) 0.1150(3) 0.030(2) Uani 1 1 d . U . . .
H11A H 0.9056 0.6944 0.1171 0.036 Uiso 1 1 calc R U . . .
C12A C 0.8286(5) 0.7091(3) 0.1706(3) 0.029(2) Uani 1 1 d . U . . .
C13A C 0.7565(4) 0.7410(3) 0.2205(3) 0.024(2) Uani 1 1 d . U . . .
C14A C 0.7953(5) 0.7593(3) 0.2455(3) 0.026(2) Uani 1 1 d . U . . .
H14A H 0.8388 0.7598 0.2409 0.031 Uiso 1 1 calc R U . . .
C15A C 0.7727(5) 0.7772(3) 0.2775(3) 0.025(2) Uani 1 1 d . U . . .
C16A C 0.7097(4) 0.7776(3) 0.2863(3) 0.025(2) Uani 1 1 d . U . . .
C17A C 0.6700(4) 0.7578(3) 0.2599(3) 0.024(2) Uani 1 1 d . U . . .
C18A C 0.6925(4) 0.7409(3) 0.2273(3) 0.027(2) Uani 1 1 d . U . . .
H18E H 0.6645 0.7292 0.2094 0.033 Uiso 1 1 calc R U . . .
C19A C 0.8192(5) 0.7985(4) 0.3042(3) 0.037(2) Uani 1 1 d . U . . .
C20A C 0.6011(5) 0.7555(3) 0.2670(3) 0.030(2) Uani 1 1 d . U . . .
C21A C 0.6855(4) 0.7972(3) 0.3220(3) 0.026(2) Uani 1 1 d . U . . .
C22A C 0.6770(4) 0.7702(3) 0.3531(3) 0.024(2) Uani 1 1 d . U . . .
H22E H 0.6861 0.7384 0.3521 0.029 Uiso 1 1 calc R U . . .
C23A C 0.6554(4) 0.7890(3) 0.3853(3) 0.028(2) Uani 1 1 d . U . . .
C24A C 0.6399(4) 0.8340(4) 0.3868(3) 0.028(2) Uani 1 1 d . U . . .
H24E H 0.6245 0.8466 0.4091 0.034 Uiso 1 1 calc R U . . .
C25A C 0.6460(5) 0.8619(3) 0.3561(3) 0.027(2) Uani 1 1 d . U . . .
C26A C 0.6687(4) 0.8428(3) 0.3240(3) 0.025(2) Uani 1 1 d . U . . .
H26E H 0.6729 0.8615 0.3027 0.031 Uiso 1 1 calc R U . . .
C27A C 0.6459(5) 0.7598(4) 0.4183(3) 0.039(2) Uani 1 1 d . U . . .
C28A C 0.6291(6) 0.9106(4) 0.3574(3) 0.041(3) Uani 1 1 d . U . . .
Se2 Se 0.78505(5) 1.33869(4) 0.23676(3) 0.0360(3) Uani 1 1 d . U . . .
S2 S 0.81349(12) 1.13893(9) 0.19705(8) 0.0317(6) Uani 1 1 d . U . . .
F1B F 0.9939(3) 1.1063(3) 0.14320(18) 0.059(2) Uani 1 1 d . U . . .
F2B F 0.9855(3) 1.0415(2) 0.1152(2) 0.0546(18) Uani 1 1 d . U . . .
F3B F 1.0284(3) 1.0992(2) 0.08840(18) 0.0503(18) Uani 1 1 d . U . . .
F4B F 0.7718(4) 1.1227(3) 0.00030(19) 0.079(3) Uani 1 1 d . U . . .
F5B F 0.8652(4) 1.1324(3) -0.01648(19) 0.068(2) Uani 1 1 d . U . . .
F6B F 0.8315(3) 1.0645(2) -0.00641(19) 0.0574(19) Uani 1 1 d . U . . .
F7B F 0.9130(9) 0.9258(6) 0.0019(6) 0.078(5) Uiso 0.5 1 d . . P A 1
F8B F 0.9594(9) 0.9256(6) 0.0527(5) 0.070(5) Uiso 0.5 1 d . . P A 1
F9B F 1.0245(8) 0.9165(5) 0.0070(5) 0.051(5) Uiso 0.5 1 d . . P A 1
F7X F 0.9258(8) 0.9206(5) 0.0253(5) 0.062(4) Uiso 0.5 1 d . . P A 2
F8X F 1.0004(8) 0.9280(5) 0.0572(4) 0.058(4) Uiso 0.5 1 d . . P A 2
F9X F 1.0032(7) 0.9132(5) -0.0045(4) 0.042(4) Uiso 0.5 1 d . . P A 2
F10B F 1.0471(7) 1.1161(5) -0.0535(4) 0.068(4) Uiso 0.6 1 d . . P B 1
F11B F 1.0646(8) 1.0510(6) -0.0724(5) 0.090(5) Uiso 0.6 1 d . . P B 1
F12B F 1.1181(7) 1.0842(5) -0.0273(4) 0.076(4) Uiso 0.6 1 d . . P B 1
F10X F 1.0192(11) 1.0914(8) -0.0720(7) 0.090(7) Uiso 0.4 1 d . . P B 2
F11X F 1.0953(8) 1.0451(5) -0.0605(5) 0.040(4) Uiso 0.4 1 d . . P B 2
F12X F 1.0780(11) 1.1137(7) -0.0380(6) 0.069(6) Uiso 0.4 1 d . . P B 2
N1B N 0.8836(4) 1.2757(3) 0.2371(3) 0.040(2) Uani 1 1 d . U . . .
N2B N 0.7867(4) 1.2425(3) 0.2305(2) 0.031(2) Uani 1 1 d . U . . .
H2BC H 0.8061 1.2161 0.2282 0.037 Uiso 1 1 calc R U . . .
N3B N 0.7203(4) 1.1911(3) 0.1739(2) 0.031(2) Uani 1 1 d . U . . .
H3BC H 0.7016 1.2057 0.1559 0.038 Uiso 1 1 calc R U . . .
N4B N 0.7757(4) 1.1604(3) 0.1284(2) 0.032(2) Uani 1 1 d . U . . .
H4BC H 0.7456 1.1734 0.1157 0.039 Uiso 1 1 calc R U . . .
C1B C 0.8218(5) 1.2805(3) 0.2348(3) 0.031(2) Uani 1 1 d . U . . .
C2B C 0.9282(5) 1.3120(4) 0.2438(4) 0.043(3) Uani 1 1 d . U . . .
H2BA H 0.9134 1.3327 0.2635 0.051 Uiso 1 1 calc R U . . .
H2BB H 0.9352 1.3301 0.2211 0.051 Uiso 1 1 calc R U . . .
C3B C 0.9862(6) 1.2883(4) 0.2551(4) 0.046(3) Uani 1 1 d . U . . .
H3BA H 0.9865 1.2826 0.2820 0.056 Uiso 1 1 calc R U . . .
H3BB H 1.0233 1.3064 0.2485 0.056 Uiso 1 1 calc R U . . .
C4B C 0.9843(5) 1.2445(4) 0.2343(4) 0.051(3) Uani 1 1 d . U . . .
H4BA H 1.0097 1.2208 0.2467 0.061 Uiso 1 1 calc R U . . .
H4BB H 1.0000 1.2488 0.2089 0.061 Uiso 1 1 calc R U . . .
C5B C 0.9155(5) 1.2306(4) 0.2339(4) 0.046(3) Uani 1 1 d . U . . .
H5BA H 0.9043 1.2150 0.2106 0.055 Uiso 1 1 calc R U . . .
H5BB H 0.9052 1.2104 0.2549 0.055 Uiso 1 1 calc R U . . .
C6B C 0.7187(5) 1.2422(4) 0.2294(3) 0.038(3) Uani 1 1 d . U . . .
H6BA H 0.7043 1.2691 0.2146 0.046 Uiso 1 1 calc R U . . .
C7B C 0.6916(6) 1.2459(4) 0.2680(3) 0.053(3) Uani 1 1 d . U . . .
H7BA H 0.7050 1.2193 0.2828 0.064 Uiso 1 1 calc R U . . .
H7BB H 0.7076 1.2740 0.2801 0.064 Uiso 1 1 calc R U . . .
C8B C 0.6221(6) 1.2476(5) 0.2667(4) 0.066(4) Uani 1 1 d . U . . .
H8BA H 0.6058 1.2492 0.2922 0.079 Uiso 1 1 calc R U . . .
H8BB H 0.6091 1.2758 0.2537 0.079 Uiso 1 1 calc R U . . .
C9B C 0.5938(6) 1.2072(5) 0.2478(4) 0.071(4) Uani 1 1 d . U . . .
H9BA H 0.5484 1.2122 0.2450 0.085 Uiso 1 1 calc R U . . .
H9BB H 0.6000 1.1795 0.2631 0.085 Uiso 1 1 calc R U . . .
C10B C 0.6240(5) 1.1994(4) 0.2086(4) 0.051(3) Uani 1 1 d . U . . .
H10C H 0.6081 1.1704 0.1981 0.061 Uiso 1 1 calc R U . . .
H10D H 0.6112 1.2246 0.1920 0.061 Uiso 1 1 calc R U . . .
C11B C 0.6953(5) 1.1975(3) 0.2104(3) 0.032(2) Uani 1 1 d . U . . .
H11B H 0.7077 1.1708 0.2260 0.039 Uiso 1 1 calc R U . . .
C12B C 0.7693(5) 1.1649(3) 0.1650(3) 0.031(2) Uani 1 1 d . U . . .
C13B C 0.8208(5) 1.1390(3) 0.1064(3) 0.027(2) Uani 1 1 d . U . . .
C14B C 0.8782(5) 1.1238(4) 0.1186(3) 0.037(3) Uani 1 1 d . U . . .
H14B H 0.8897 1.1289 0.1435 0.044 Uiso 1 1 calc R U . . .
C15B C 0.9194(5) 1.1014(4) 0.0954(3) 0.031(2) Uani 1 1 d . U . . .
C16B C 0.9048(5) 1.0938(4) 0.0585(3) 0.032(2) Uani 1 1 d . U . . .
C17B C 0.8475(5) 1.1122(4) 0.0457(3) 0.037(2) Uani 1 1 d . U . . .
C18B C 0.8062(5) 1.1329(4) 0.0705(3) 0.036(3) Uani 1 1 d . U . . .
H18B H 0.7669 1.1430 0.0618 0.044 Uiso 1 1 calc R U . . .
C19B C 0.9813(5) 1.0869(4) 0.1108(3) 0.039(2) Uani 1 1 d . U . . .
C20B C 0.8269(7) 1.1082(5) 0.0064(3) 0.051(3) Uani 1 1 d . U . . .
C21B C 0.9445(5) 1.0654(4) 0.0334(3) 0.032(2) Uani 1 1 d . U . . .
C22B C 0.9424(5) 1.0174(4) 0.0377(3) 0.037(3) Uani 1 1 d . U . . .
H22B H 0.9171 1.0044 0.0565 0.045 Uiso 1 1 calc R U . . .
C23B C 0.9762(6) 0.9893(4) 0.0152(3) 0.043(3) Uani 1 1 d . U . . .
C24B C 1.0158(5) 1.0086(4) -0.0120(3) 0.038(3) Uani 1 1 d . U . . .
H24B H 1.0403 0.9894 -0.0273 0.045 Uiso 1 1 calc R U . . .
C25B C 1.0183(6) 1.0555(4) -0.0160(3) 0.040(3) Uani 1 1 d . U . . .
C26B C 0.9829(5) 1.0835(4) 0.0069(3) 0.036(3) Uani 1 1 d . U . . .
H26B H 0.9855 1.1158 0.0042 0.044 Uiso 1 1 calc R U . . .
C27B C 0.9735(8) 0.9365(5) 0.0208(5) 0.079(6) Uani 1 1 d . U . . .
C28B C 1.0593(7) 1.0740(4) -0.0431(4) 0.056(4) Uani 1 1 d . U . . .
Se3 Se 0.67636(5) 0.86739(3) 0.22311(3) 0.0280(3) Uani 1 1 d . U . . .
S3 S 0.63024(12) 1.06938(9) 0.22124(8) 0.0306(6) Uani 1 1 d . U . . .
F1C F 0.6475(4) 1.0587(3) 0.02163(19) 0.085(3) Uani 1 1 d . U . . .
F2C F 0.5907(3) 1.1157(2) 0.00769(17) 0.0491(17) Uani 1 1 d . U . . .
F3C F 0.5487(4) 1.0498(3) 0.01684(19) 0.062(2) Uani 1 1 d . U . . .
F4C F 0.4840(3) 1.1500(2) 0.17392(17) 0.0561(19) Uani 1 1 d . U . . .
F5C F 0.4216(3) 1.1169(3) 0.1360(2) 0.0565(19) Uani 1 1 d . U . . .
F6C F 0.4630(3) 1.1811(2) 0.12219(17) 0.0528(18) Uani 1 1 d . U . . .
F7C F 0.4972(4) 1.2521(3) 0.0053(2) 0.082(3) Uani 1 1 d . U . . .
F8C F 0.4776(5) 1.2118(3) -0.0426(2) 0.103(3) Uani 1 1 d . U . . .
F9C F 0.4055(4) 1.2485(3) -0.0149(2) 0.062(2) Uani 1 1 d . U . . .
F10C F 0.3249(3) 1.0503(3) 0.0335(2) 0.0588(19) Uani 1 1 d . U . . .
F11C F 0.2859(3) 1.1047(3) 0.0005(2) 0.061(2) Uani 1 1 d . U . . .
F12C F 0.2819(3) 1.1083(3) 0.0591(2) 0.071(2) Uani 1 1 d . U . . .
N1C N 0.5727(4) 0.9237(3) 0.2314(2) 0.0273(19) Uani 1 1 d . U . . .
N2C N 0.6664(4) 0.9614(3) 0.2392(2) 0.0275(19) Uani 1 1 d . U . . .
H2CC H 0.6441 0.9863 0.2427 0.033 Uiso 1 1 calc R U . . .
N3C N 0.7319(4) 1.0268(3) 0.1966(2) 0.031(2) Uani 1 1 d . U . . .
H3CC H 0.7541 1.0168 0.1779 0.037 Uiso 1 1 calc R U . . .
N4C N 0.6757(4) 1.0605(3) 0.1518(2) 0.032(2) Uani 1 1 d . U . . .
H4CC H 0.7088 1.0527 0.1389 0.038 Uiso 1 1 calc R U . . .
C1C C 0.6355(4) 0.9228(3) 0.2313(3) 0.024(2) Uani 1 1 d . U . . .
C2C C 0.5328(5) 0.8845(4) 0.2240(3) 0.036(3) Uani 1 1 d . U . . .
H2CA H 0.5397 0.8598 0.2422 0.044 Uiso 1 1 calc R U . . .
H2CB H 0.5402 0.8722 0.1990 0.044 Uiso 1 1 calc R U . . .
C3C C 0.4675(5) 0.9045(4) 0.2274(4) 0.046(3) Uani 1 1 d . U . . .
H3CA H 0.4529 0.9165 0.2035 0.055 Uiso 1 1 calc R U . . .
H3CB H 0.4378 0.8810 0.2362 0.055 Uiso 1 1 calc R U . . .
C4C C 0.4739(5) 0.9417(4) 0.2546(4) 0.043(3) Uani 1 1 d . U . . .
H4CA H 0.4742 0.9295 0.2800 0.052 Uiso 1 1 calc R U . . .
H4CB H 0.4394 0.9641 0.2522 0.052 Uiso 1 1 calc R U . . .
C5C C 0.5356(5) 0.9636(4) 0.2452(3) 0.034(3) Uani 1 1 d . U . . .
H5CA H 0.5307 0.9873 0.2259 0.041 Uiso 1 1 calc R U . . .
H5CB H 0.5551 0.9775 0.2672 0.041 Uiso 1 1 calc R U . . .
C6C C 0.7327(4) 0.9659(3) 0.2426(3) 0.026(2) Uani 1 1 d . U . . .
H6CA H 0.7532 0.9446 0.2247 0.031 Uiso 1 1 calc R U . . .
C7C C 0.7542(5) 0.9533(4) 0.2823(3) 0.034(3) Uani 1 1 d . U . . .
H7CA H 0.7327 0.9732 0.3003 0.040 Uiso 1 1 calc R U . . .
H7CB H 0.7428 0.9212 0.2878 0.040 Uiso 1 1 calc R U . . .
C8C C 0.8246(5) 0.9594(4) 0.2861(3) 0.035(3) Uani 1 1 d . U . . .
H8CA H 0.8371 0.9535 0.3119 0.042 Uiso 1 1 calc R U . . .
H8CB H 0.8461 0.9369 0.2702 0.042 Uiso 1 1 calc R U . . .
C9C C 0.8440(5) 1.0077(4) 0.2751(3) 0.045(3) Uani 1 1 d . U . . .
H9CA H 0.8259 1.0299 0.2926 0.054 Uiso 1 1 calc R U . . .
H9CB H 0.8899 1.0103 0.2766 0.054 Uiso 1 1 calc R U . . .
C10C C 0.8233(5) 1.0198(4) 0.2367(3) 0.042(3) Uani 1 1 d . U . . .
H10E H 0.8437 0.9992 0.2187 0.050 Uiso 1 1 calc R U . . .
H10F H 0.8356 1.0516 0.2309 0.050 Uiso 1 1 calc R U . . .
C11C C 0.7517(4) 1.0149(3) 0.2335(3) 0.029(2) Uani 1 1 d . U . . .
H11C H 0.7314 1.0362 0.2514 0.034 Uiso 1 1 calc R U . . .
C12C C 0.6804(4) 1.0527(3) 0.1893(3) 0.026(2) Uani 1 1 d . U . . .
C13C C 0.6267(5) 1.0788(3) 0.1311(3) 0.029(2) Uani 1 1 d . U . . .
C14C C 0.6322(5) 1.0739(3) 0.0933(3) 0.032(2) Uani 1 1 d . U . . .
H14C H 0.6687 1.0606 0.0832 0.038 Uiso 1 1 calc R U . . .
C15C C 0.5846(5) 1.0884(3) 0.0699(3) 0.028(2) Uani 1 1 d . U . . .
C16C C 0.5322(5) 1.1096(3) 0.0832(3) 0.029(2) Uani 1 1 d . U . . .
C17C C 0.5279(5) 1.1167(3) 0.1210(3) 0.030(2) Uani 1 1 d . U . . .
C18C C 0.5735(4) 1.1008(3) 0.1449(3) 0.026(2) Uani 1 1 d . U . . .
H18C H 0.5686 1.1048 0.1707 0.031 Uiso 1 1 calc R U . . .
C19C C 0.5934(6) 1.0797(4) 0.0294(3) 0.045(3) Uani 1 1 d . U . . .
C20C C 0.4749(5) 1.1412(4) 0.1380(3) 0.040(2) Uani 1 1 d . U . . .
C21C C 0.4805(4) 1.1276(4) 0.0583(3) 0.027(2) Uani 1 1 d . U . . .
C22C C 0.4914(5) 1.1668(4) 0.0376(3) 0.034(2) Uani 1 1 d . U . . .
H22C H 0.5297 1.1829 0.0392 0.040 Uiso 1 1 calc R U . . .
C23C C 0.4439(5) 1.1813(4) 0.0144(3) 0.037(2) Uani 1 1 d . U . . .
C24C C 0.3892(5) 1.1592(4) 0.0123(3) 0.035(2) Uani 1 1 d . U . . .
H24C H 0.3573 1.1706 -0.0033 0.042 Uiso 1 1 calc R U . . .
C25C C 0.3792(5) 1.1205(4) 0.0323(3) 0.036(2) Uani 1 1 d . U . . .
C26C C 0.4259(5) 1.1031(4) 0.0552(3) 0.039(3) Uani 1 1 d . U . . .
H26C H 0.4202 1.0752 0.0682 0.046 Uiso 1 1 calc R U . . .
C27C C 0.4552(7) 1.2235(5) -0.0089(4) 0.056(3) Uani 1 1 d . U . . .
C28C C 0.3192(5) 1.0953(4) 0.0308(3) 0.045(3) Uani 1 1 d . U . . .
Se4 Se 0.80370(5) 1.00953(4) 0.11102(3) 0.0391(3) Uani 1 1 d . U . . .
S4 S 0.80085(14) 0.80027(10) 0.09637(8) 0.0416(7) Uani 1 1 d . U . . .
F1D F 0.4875(3) 0.7941(2) 0.17344(19) 0.0553(19) Uani 1 1 d . U . . .
F2D F 0.4698(3) 0.7245(2) 0.1568(2) 0.060(2) Uani 1 1 d . U . . .
F3D F 0.4383(3) 0.7814(3) 0.1243(2) 0.064(2) Uani 1 1 d . U . . .
F4D F 0.6759(4) 0.7292(3) 0.0215(2) 0.084(3) Uani 1 1 d . U . . .
F5D F 0.6065(4) 0.6783(3) 0.0359(2) 0.069(2) Uani 1 1 d . U . . .
F6D F 0.5787(4) 0.7404(3) 0.0098(2) 0.081(3) Uani 1 1 d . U . . .
F7D F 0.3853(7) 0.7262(5) -0.0219(4) 0.083(2) Uiso 0.6 1 d . . P C 1
F8D F 0.3041(7) 0.6947(6) 0.0145(4) 0.083(2) Uiso 0.6 1 d . . P C 1
F9D F 0.3407(8) 0.7627(6) 0.0220(5) 0.083(2) Uiso 0.6 1 d . . P C 1
F7W F 0.3633(11) 0.7567(9) 0.0055(7) 0.083(2) Uiso 0.4 1 d . . P C 2
F8W F 0.3234(12) 0.6897(9) -0.0007(6) 0.083(2) Uiso 0.4 1 d . . P C 2
F9W F 0.3089(11) 0.7442(8) 0.0425(6) 0.083(2) Uiso 0.4 1 d . . P C 2
F10D F 0.4490(7) 0.5912(5) 0.1292(4) 0.073(2) Uiso 0.6 1 d . . P D 1
F11D F 0.4934(8) 0.5681(5) 0.0817(4) 0.073(2) Uiso 0.6 1 d . . P D 1
F12D F 0.3908(7) 0.5721(5) 0.0867(4) 0.073(2) Uiso 0.6 1 d . . P D 1
F10W F 0.4166(10) 0.5925(8) 0.1246(7) 0.073(2) Uiso 0.4 1 d . . P D 2
F11W F 0.4973(11) 0.5726(8) 0.0988(6) 0.073(2) Uiso 0.4 1 d . . P D 2
F12W F 0.4116(10) 0.5645(7) 0.0693(6) 0.073(2) Uiso 0.4 1 d . . P D 2
N1D N 0.7732(5) 0.9456(3) 0.0568(3) 0.044(2) Uani 1 1 d . U . . .
N2D N 0.8260(4) 0.9151(3) 0.1049(2) 0.036(2) Uani 1 1 d . U . . .
H2DC H 0.8260 0.8894 0.0923 0.043 Uiso 1 1 calc R U . . .
N3D N 0.7873(4) 0.8489(3) 0.1574(2) 0.0292(19) Uani 1 1 d . U . . .
H3DC H 0.7637 0.8577 0.1759 0.035 Uiso 1 1 calc R U . . .
N4D N 0.6993(4) 0.8145(3) 0.1393(2) 0.037(2) Uani 1 1 d . U . . .
H4DC H 0.6864 0.8271 0.1599 0.045 Uiso 1 1 calc R U . . .
C1D C 0.7999(6) 0.9521(4) 0.0889(3) 0.045(3) Uani 1 1 d . U . . .
C2D C 0.7438(7) 0.9833(5) 0.0359(4) 0.065(4) Uani 1 1 d . U . . .
H2DA H 0.7706 1.0109 0.0355 0.078 Uiso 1 1 calc R U . . .
H2DB H 0.7026 0.9914 0.0462 0.078 Uiso 1 1 calc R U . . .
C3D C 0.7376(11) 0.9616(6) -0.0035(4) 0.116(8) Uani 1 1 d . U . . .
H3DA H 0.6987 0.9718 -0.0155 0.139 Uiso 1 1 calc R U . . .
H3DB H 0.7733 0.9705 -0.0191 0.139 Uiso 1 1 calc R U . . .
C4D C 0.7370(11) 0.9150(6) 0.0020(5) 0.106(7) Uani 1 1 d . U . . .
H4DA H 0.7566 0.8996 -0.0193 0.128 Uiso 1 1 calc R U . . .
H4DB H 0.6933 0.9043 0.0036 0.128 Uiso 1 1 calc R U . . .
C5D C 0.7704(8) 0.9019(5) 0.0360(4) 0.069(4) Uani 1 1 d . U . . .
H5DA H 0.8127 0.8904 0.0304 0.083 Uiso 1 1 calc R U . . .
H5DB H 0.7473 0.8783 0.0499 0.083 Uiso 1 1 calc R U . . .
C6D C 0.8544(5) 0.9143(4) 0.1414(3) 0.034(2) Uani 1 1 d . U . . .
H6DA H 0.8297 0.9348 0.1579 0.041 Uiso 1 1 calc R U . . .
C7D C 0.9221(5) 0.9310(4) 0.1413(4) 0.045(3) Uani 1 1 d . U . . .
H7DA H 0.9477 0.9107 0.1256 0.053 Uiso 1 1 calc R U . . .
H7DB H 0.9242 0.9623 0.1311 0.053 Uiso 1 1 calc R U . . .
C8D C 0.9474(5) 0.9309(4) 0.1799(4) 0.050(3) Uani 1 1 d . U . . .
H8DA H 0.9911 0.9416 0.1796 0.060 Uiso 1 1 calc R U . . .
H8DB H 0.9230 0.9524 0.1952 0.060 Uiso 1 1 calc R U . . .
C9D C 0.9445(5) 0.8839(4) 0.1966(4) 0.044(3) Uani 1 1 d . U . . .
H9DA H 0.9601 0.8853 0.2223 0.053 Uiso 1 1 calc R U . . .
H9DB H 0.9720 0.8631 0.1826 0.053 Uiso 1 1 calc R U . . .
C10D C 0.8786(5) 0.8648(4) 0.1966(3) 0.043(3) Uani 1 1 d . U . . .
H10G H 0.8519 0.8833 0.2131 0.052 Uiso 1 1 calc R U . . .
H10H H 0.8790 0.8329 0.2059 0.052 Uiso 1 1 calc R U . . .
C11D C 0.8520(5) 0.8657(4) 0.1572(3) 0.038(2) Uani 1 1 d . U . . .
H11D H 0.8776 0.8451 0.1413 0.045 Uiso 1 1 calc R U . . .
C12D C 0.7612(5) 0.8220(3) 0.1325(3) 0.032(2) Uani 1 1 d . U . . .
C13D C 0.6521(5) 0.7912(4) 0.1206(3) 0.035(3) Uani 1 1 d . U . . .
C14D C 0.5964(5) 0.7891(3) 0.1382(3) 0.033(2) Uani 1 1 d . U . . .
H14D H 0.5927 0.8033 0.1616 0.040 Uiso 1 1 calc R U . . .
C15D C 0.5451(5) 0.7672(4) 0.1237(3) 0.034(2) Uani 1 1 d . U . . .
C16D C 0.5515(5) 0.7428(4) 0.0902(3) 0.039(3) Uani 1 1 d . U . . .
C17D C 0.6087(6) 0.7459(4) 0.0718(3) 0.041(3) Uani 1 1 d . U . . .
C18D C 0.6592(5) 0.7699(4) 0.0870(3) 0.035(3) Uani 1 1 d . U . . .
H18D H 0.6978 0.7713 0.0744 0.043 Uiso 1 1 calc R U . . .
C19D C 0.4852(6) 0.7661(4) 0.1438(3) 0.042(3) Uani 1 1 d . U . . .
C20D C 0.6156(7) 0.7235(5) 0.0340(4) 0.058(3) Uani 1 1 d . U . . .
C21D C 0.4994(6) 0.7137(4) 0.0760(3) 0.042(3) Uani 1 1 d . U . . .
C22D C 0.4548(6) 0.7287(4) 0.0521(4) 0.053(3) Uani 1 1 d . U . . .
H22D H 0.4568 0.7594 0.0436 0.064 Uiso 1 1 calc R U . . .
C23D C 0.4072(6) 0.7014(4) 0.0400(4) 0.060(4) Uani 1 1 d . U . . .
C24D C 0.4021(6) 0.6575(4) 0.0542(4) 0.054(3) Uani 1 1 d . U . . .
H24D H 0.3676 0.6388 0.0478 0.065 Uiso 1 1 calc R U . . .
C25D C 0.4458(6) 0.6415(4) 0.0769(4) 0.054(3) Uani 1 1 d . U . . .
C26D C 0.4958(6) 0.6684(4) 0.0891(3) 0.047(3) Uani 1 1 d . U . . .
H26D H 0.5262 0.6565 0.1055 0.057 Uiso 1 1 calc R U . . .
C27D C 0.3585(9) 0.7191(6) 0.0123(6) 0.102(7) Uani 1 1 d . U . . .
C28D C 0.4442(7) 0.5915(5) 0.0940(4) 0.062(4) Uani 1 1 d . U . . .
Se5 Se 0.64468(5) 1.20133(4) 0.08783(3) 0.0331(3) Uani 1 1 d . U . . .
S5 S 0.72593(11) 1.39423(8) 0.08762(7) 0.0264(6) Uani 1 1 d . U . . .
F1E F 0.9740(3) 1.4133(2) 0.22278(18) 0.0500(18) Uani 1 1 d . U . . .
F2E F 1.0420(3) 1.3782(2) 0.19026(18) 0.0455(17) Uani 1 1 d . U . . .
F3E F 1.0389(3) 1.4517(2) 0.19151(17) 0.0403(16) Uani 1 1 d . U . . .
F4E F 0.8981(3) 1.4407(2) 0.03565(16) 0.0449(17) Uani 1 1 d . U . . .
F5E F 0.9771(3) 1.4773(2) 0.05496(17) 0.0473(17) Uani 1 1 d . U . . .
F6E F 0.9848(3) 1.4053(2) 0.04104(18) 0.0506(17) Uani 1 1 d . U . . .
F7E F 1.1990(4) 1.3483(3) 0.1083(2) 0.085(3) Uani 1 1 d . U . . .
F8E F 1.1709(3) 1.3592(2) 0.0536(2) 0.0528(18) Uani 1 1 d . U . . .
F9E F 1.2470(3) 1.3957(3) 0.0752(2) 0.061(2) Uani 1 1 d . U . . .
F10E F 1.1156(8) 1.5664(6) 0.1396(4) 0.074(2) Uiso 0.6 1 d . . P E 1
F11E F 1.1250(7) 1.5676(5) 0.0790(4) 0.074(2) Uiso 0.6 1 d . . P E 1
F12E F 1.2008(7) 1.5519(5) 0.1127(4) 0.074(2) Uiso 0.6 1 d . . P E 1
F10Y F 1.1064(12) 1.5717(9) 0.1259(6) 0.074(2) Uiso 0.4 1 d . . P E 2
F11Y F 1.1705(11) 1.5578(7) 0.0834(6) 0.074(2) Uiso 0.4 1 d . . P E 2
F12Y F 1.1989(10) 1.5459(7) 0.1353(6) 0.074(2) Uiso 0.4 1 d . . P E 2
N1E N 0.6799(4) 1.2642(3) 0.0326(3) 0.035(2) Uani 1 1 d . U . . .
N2E N 0.6485(3) 1.2974(3) 0.0868(2) 0.0249(18) Uani 1 1 d . U . . .
H2AC H 0.6610 1.3233 0.0769 0.030 Uiso 1 1 calc R U . . .
N3E N 0.7007(3) 1.3493(3) 0.1491(2) 0.0250(19) Uani 1 1 d . U . . .
H3AC H 0.7157 1.3342 0.1681 0.030 Uiso 1 1 calc R U . . .
N4E N 0.7952(3) 1.3813(3) 0.1488(2) 0.0249(19) Uani 1 1 d . U . . .
H4AC H 0.7927 1.3743 0.1723 0.030 Uiso 1 1 calc R U . . .
C1E C 0.6596(4) 1.2593(3) 0.0678(3) 0.025(2) Uani 1 1 d . U . . .
C2E C 0.6894(6) 1.2263(4) 0.0068(3) 0.041(3) Uani 1 1 d . U . . .
H2AA H 0.6596 1.2011 0.0116 0.050 Uiso 1 1 calc R U . . .
H2AB H 0.7324 1.2142 0.0085 0.050 Uiso 1 1 calc R U . . .
C3E C 0.6778(6) 1.2481(4) -0.0303(3) 0.047(3) Uani 1 1 d . U . . .
H3AA H 0.7007 1.2319 -0.0500 0.056 Uiso 1 1 calc R U . . .
H3AB H 0.6329 1.2483 -0.0363 0.056 Uiso 1 1 calc R U . . .
C4E C 0.7022(6) 1.2959(4) -0.0249(3) 0.051(3) Uani 1 1 d . U . . .
H4AA H 0.6840 1.3171 -0.0432 0.061 Uiso 1 1 calc R U . . .
H4AB H 0.7481 1.2966 -0.0272 0.061 Uiso 1 1 calc R U . . .
C5E C 0.6821(6) 1.3089(4) 0.0144(3) 0.041(3) Uani 1 1 d . U . . .
H5AA H 0.7128 1.3294 0.0263 0.050 Uiso 1 1 calc R U . . .
H5AB H 0.6407 1.3239 0.0145 0.050 Uiso 1 1 calc R U . . .
C6E C 0.6179(4) 1.3002(3) 0.1219(3) 0.024(2) Uani 1 1 d . U . . .
H6AA H 0.6325 1.2742 0.1375 0.028 Uiso 1 1 calc R U . . .
C7E C 0.5464(4) 1.2961(4) 0.1169(3) 0.033(2) Uani 1 1 d . U . . .
H7AA H 0.5318 1.3206 0.1002 0.039 Uiso 1 1 calc R U . . .
H7AB H 0.5365 1.2663 0.1054 0.039 Uiso 1 1 calc R U . . .
C8E C 0.5125(4) 1.3000(3) 0.1536(3) 0.030(2) Uani 1 1 d . U . . .
H8AA H 0.4670 1.2987 0.1494 0.036 Uiso 1 1 calc R U . . .
H8AB H 0.5242 1.2739 0.1696 0.036 Uiso 1 1 calc R U . . .
C9E C 0.5291(5) 1.3440(4) 0.1720(3) 0.036(3) Uani 1 1 d . U . . .
H9AA H 0.5077 1.3457 0.1961 0.043 Uiso 1 1 calc R U . . .
H9AB H 0.5145 1.3699 0.1568 0.043 Uiso 1 1 calc R U . . .
C10E C 0.5997(4) 1.3482(3) 0.1780(3) 0.030(2) Uani 1 1 d . U . . .
H10A H 0.6093 1.3779 0.1898 0.036 Uiso 1 1 calc R U . . .
H10B H 0.6141 1.3235 0.1945 0.036 Uiso 1 1 calc R U . . .
C11E C 0.6334(4) 1.3448(3) 0.1415(3) 0.028(2) Uani 1 1 d . U . . .
H11A H 0.6202 1.3710 0.1255 0.033 Uiso 1 1 calc R U . . .
C12E C 0.7405(4) 1.3747(3) 0.1293(3) 0.026(2) Uani 1 1 d . U . . .
C13E C 0.8538(4) 1.3973(3) 0.1376(3) 0.022(2) Uani 1 1 d . U . . .
C14E C 0.8974(4) 1.4002(3) 0.1662(3) 0.026(2) Uani 1 1 d . U . . .
H14A H 0.8851 1.3934 0.1907 0.031 Uiso 1 1 calc R U . . .
C15E C 0.9589(4) 1.4131(3) 0.1591(3) 0.025(2) Uani 1 1 d . U . . .
C16E C 0.9770(4) 1.4251(3) 0.1230(3) 0.026(2) Uani 1 1 d . U . . .
C17E C 0.9320(4) 1.4240(3) 0.0957(3) 0.025(2) Uani 1 1 d . U . . .
C18E C 0.8709(4) 1.4094(3) 0.1034(3) 0.024(2) Uani 1 1 d . U . . .
H18A H 0.8412 1.4080 0.0840 0.029 Uiso 1 1 calc R U . . .
C19E C 1.0033(5) 1.4145(4) 0.1903(3) 0.033(2) Uani 1 1 d . U . . .
C20E C 0.9472(5) 1.4367(4) 0.0572(3) 0.034(2) Uani 1 1 d . U . . .
C21E C 1.0435(4) 1.4391(4) 0.1142(3) 0.028(2) Uani 1 1 d . U . . .
C22E C 1.0863(4) 1.4053(4) 0.1041(3) 0.030(2) Uani 1 1 d . U . . .
H22A H 1.0739 1.3741 0.1029 0.036 Uiso 1 1 calc R U . . .
C23E C 1.1458(4) 1.4174(4) 0.0958(3) 0.030(2) Uani 1 1 d . U . . .
C24E C 1.1652(5) 1.4624(4) 0.0981(3) 0.045(3) Uani 1 1 d . U . . .
H24A H 1.2066 1.4706 0.0919 0.054 Uiso 1 1 calc R U . . .
C25E C 1.1239(5) 1.4948(4) 0.1093(3) 0.039(3) Uani 1 1 d . U . . .
C26E C 1.0633(5) 1.4835(4) 0.1172(3) 0.034(3) Uani 1 1 d . U . . .
H26A H 1.0349 1.5066 0.1247 0.041 Uiso 1 1 calc R U . . .
C27E C 1.1908(5) 1.3789(4) 0.0829(4) 0.044(3) Uani 1 1 d . U . . .
C28E C 1.1430(6) 1.5453(5) 0.1123(5) 0.064(4) Uani 1 1 d . U . . .
Se6 Se 0.65827(5) 0.66376(4) 0.13730(3) 0.0317(3) Uani 1 1 d . U . . .
S6 S 0.66305(12) 0.46666(9) 0.17784(8) 0.0317(6) Uani 1 1 d . U . . .
F1F F 0.6161(3) 0.5267(3) 0.29307(18) 0.061(2) Uani 1 1 d . U . . .
F2F F 0.6681(3) 0.5338(2) 0.34319(18) 0.0564(19) Uani 1 1 d . U . . .
F3F F 0.6204(3) 0.4703(3) 0.3308(2) 0.065(2) Uani 1 1 d . U . . .
F4F F 0.9071(3) 0.4118(3) 0.2934(2) 0.071(2) Uani 1 1 d . U . . .
F5F F 0.8489(4) 0.3966(3) 0.3392(2) 0.094(3) Uani 1 1 d . U . . .
F6F F 0.8989(3) 0.4595(3) 0.3370(2) 0.089(3) Uani 1 1 d . U . . .
F7F F 0.8415(4) 0.5669(4) 0.4226(3) 0.095(3) Uani 1 1 d . U . . .
F8F F 0.8959(4) 0.5106(4) 0.4367(3) 0.105(3) Uani 1 1 d . U . . .
F9F F 0.8191(4) 0.5335(4) 0.4707(2) 0.110(3) Uani 1 1 d . U . . .
F10F F 0.6346(12) 0.3842(9) 0.4161(7) 0.123(3) Uiso 0.5 1 d . . P F 1
F11F F 0.6824(13) 0.3979(9) 0.4683(7) 0.123(3) Uiso 0.5 1 d . . P F 1
F12F F 0.7166(11) 0.3507(9) 0.4322(7) 0.123(3) Uiso 0.5 1 d . . P F 1
F10U F 0.6591(13) 0.3631(9) 0.4146(7) 0.123(3) Uiso 0.5 1 d . . P F 2
F11U F 0.6405(12) 0.4198(8) 0.4581(7) 0.123(3) Uiso 0.5 1 d . . P F 2
F12U F 0.7169(12) 0.3743(9) 0.4597(8) 0.123(3) Uiso 0.5 1 d . . P F 2
N1F N 0.5891(4) 0.6054(3) 0.1820(2) 0.033(2) Uani 1 1 d . U . . .
N2F N 0.6460(4) 0.5676(3) 0.1387(2) 0.0287(19) Uani 1 1 d . U . . .
H2FC H 0.6300 0.5422 0.1475 0.034 Uiso 1 1 calc R U . . .
N3F N 0.7562(4) 0.5118(3) 0.1450(2) 0.030(2) Uani 1 1 d . U . . .
H3FC H 0.7931 0.5246 0.1471 0.036 Uiso 1 1 calc R U . . .
N4F N 0.7771(4) 0.4860(3) 0.2018(2) 0.033(2) Uani 1 1 d . U . . .
H4FC H 0.8159 0.4900 0.1947 0.039 Uiso 1 1 calc R U . . .
C1F C 0.6293(5) 0.6077(4) 0.1545(3) 0.032(2) Uani 1 1 d . U . . .
C2F C 0.5712(6) 0.6440(4) 0.2053(3) 0.041(3) Uani 1 1 d . U . . .
H2FA H 0.5424 0.6647 0.1921 0.049 Uiso 1 1 calc R U . . .
H2FB H 0.6083 0.6617 0.2131 0.049 Uiso 1 1 calc R U . . .
C3F C 0.5387(6) 0.6216(4) 0.2389(4) 0.052(3) Uani 1 1 d . U . . .
H3FA H 0.5691 0.6139 0.2585 0.062 Uiso 1 1 calc R U . . .
H3FB H 0.5062 0.6418 0.2493 0.062 Uiso 1 1 calc R U . . .
C4F C 0.5104(6) 0.5787(4) 0.2222(4) 0.059(4) Uani 1 1 d . U . . .
H4FA H 0.5030 0.5552 0.2414 0.071 Uiso 1 1 calc R U . . .
H4FB H 0.4705 0.5857 0.2098 0.071 Uiso 1 1 calc R U . . .
C5F C 0.5582(6) 0.5625(4) 0.1949(4) 0.051(3) Uani 1 1 d . U . . .
H5FA H 0.5886 0.5417 0.2067 0.061 Uiso 1 1 calc R U . . .
H5FB H 0.5381 0.5463 0.1741 0.061 Uiso 1 1 calc R U . . .
C6F C 0.6891(5) 0.5645(3) 0.1077(3) 0.031(2) Uani 1 1 d . U . . .
H6FA H 0.7201 0.5899 0.1096 0.038 Uiso 1 1 calc R U . . .
C7F C 0.6569(5) 0.5679(4) 0.0709(3) 0.039(3) Uani 1 1 d . U . . .
H7FA H 0.6348 0.5976 0.0692 0.046 Uiso 1 1 calc R U . . .
H7FB H 0.6257 0.5431 0.0687 0.046 Uiso 1 1 calc R U . . .
C8F C 0.7046(6) 0.5640(4) 0.0390(3) 0.049(3) Uani 1 1 d . U . . .
H8FA H 0.6823 0.5644 0.0151 0.059 Uiso 1 1 calc R U . . .
H8FB H 0.7330 0.5907 0.0396 0.059 Uiso 1 1 calc R U . . .
C9F C 0.7413(5) 0.5212(4) 0.0421(3) 0.041(3) Uani 1 1 d . U . . .
H9FA H 0.7742 0.5213 0.0231 0.050 Uiso 1 1 calc R U . . .
H9FB H 0.7136 0.4948 0.0372 0.050 Uiso 1 1 calc R U . . .
C10F C 0.7711(5) 0.5150(4) 0.0794(3) 0.035(2) Uani 1 1 d . U . . .
H10K H 0.7924 0.4850 0.0801 0.041 Uiso 1 1 calc R U . . .
H10L H 0.8029 0.5391 0.0830 0.041 Uiso 1 1 calc R U . . .
C11F C 0.7250(5) 0.5173(3) 0.1102(3) 0.032(2) Uani 1 1 d . U . . .
H11F H 0.6944 0.4918 0.1071 0.038 Uiso 1 1 calc R U . . .
C12F C 0.7347(5) 0.4891(3) 0.1747(3) 0.028(2) Uani 1 1 d . U . . .
C13F C 0.7694(5) 0.4772(3) 0.2401(3) 0.026(2) Uani 1 1 d . U . . .
C14F C 0.7152(5) 0.4902(4) 0.2586(3) 0.038(3) Uani 1 1 d . U . . .
H14F H 0.6809 0.5020 0.2451 0.046 Uiso 1 1 calc R U . . .
C15F C 0.7116(5) 0.4860(4) 0.2960(3) 0.036(2) Uani 1 1 d . U . . .
C16F C 0.7607(5) 0.4675(4) 0.3167(3) 0.036(2) Uani 1 1 d . U . . .
C17F C 0.8129(5) 0.4525(4) 0.2971(3) 0.034(2) Uani 1 1 d . U . . .
C18F C 0.8162(5) 0.4584(4) 0.2599(3) 0.034(2) Uani 1 1 d . U . . .
H18F H 0.8528 0.4489 0.2474 0.041 Uiso 1 1 calc R U . . .
C19F C 0.6547(5) 0.5043(5) 0.3153(3) 0.047(3) Uani 1 1 d . U . . .
C20F C 0.8647(6) 0.4299(5) 0.3171(4) 0.059(3) Uani 1 1 d . U . . .
C21F C 0.7579(5) 0.4638(4) 0.3588(3) 0.037(2) Uani 1 1 d . U . . .
C22F C 0.7953(5) 0.4938(4) 0.3786(3) 0.044(3) Uani 1 1 d . U . . .
H22F H 0.8202 0.5157 0.3661 0.053 Uiso 1 1 calc R U . . .
C23F C 0.7963(5) 0.4918(5) 0.4163(3) 0.056(3) Uani 1 1 d . U . . .
C24F C 0.7595(7) 0.4580(6) 0.4341(4) 0.074(4) Uani 1 1 d . U . . .
H24F H 0.7601 0.4559 0.4602 0.089 Uiso 1 1 calc R U . . .
C25F C 0.7244(7) 0.4296(6) 0.4149(4) 0.078(4) Uani 1 1 d . U . . .
C26F C 0.7231(6) 0.4318(5) 0.3764(3) 0.051(3) Uani 1 1 d . U . . .
H26F H 0.6981 0.4110 0.3627 0.061 Uiso 1 1 calc R U . . .
C27F C 0.8370(7) 0.5241(7) 0.4377(4) 0.074(4) Uani 1 1 d . U . . .
C28F C 0.6836(10) 0.3939(8) 0.4339(6) 0.106(6) Uani 1 1 d . U . . .
C1 C 0.8269(6) 1.2682(5) 0.1006(4) 0.057(4) Uani 1 1 d . U . . .
H1A H 0.7825 1.2613 0.1033 0.085 Uiso 1 1 calc R U . . .
H1B H 0.8319 1.2981 0.0887 0.085 Uiso 1 1 calc R U . . .
H1C H 0.8467 1.2446 0.0854 0.085 Uiso 1 1 calc R U . . .
C2 C 0.8572(6) 1.2693(4) 0.1379(4) 0.046(3) Uani 1 1 d . U . . .
H2A H 0.8517 1.2392 0.1501 0.055 Uiso 1 1 calc R U . . .
H2B H 0.8369 1.2929 0.1534 0.055 Uiso 1 1 calc R U . . .
C3 C 0.9273(6) 1.2801(5) 0.1344(4) 0.053(3) Uani 1 1 d . U . . .
H3A H 0.9323 1.3048 0.1161 0.063 Uiso 1 1 calc R U . . .
H3B H 0.9420 1.2921 0.1584 0.063 Uiso 1 1 calc R U . . .
C4 C 0.9679(5) 1.2423(4) 0.1239(3) 0.045(3) Uani 1 1 d . U . . .
H4A H 0.9530 1.2299 0.1001 0.054 Uiso 1 1 calc R U . . .
H4B H 0.9634 1.2177 0.1424 0.054 Uiso 1 1 calc R U . . .
C5 C 1.0359(5) 1.2534(5) 0.1201(3) 0.049(3) Uani 1 1 d . U . . .
H5A H 1.0406 1.2769 0.1006 0.059 Uiso 1 1 calc R U . . .
H5B H 1.0504 1.2672 0.1434 0.059 Uiso 1 1 calc R U . . .
C6 C 1.0778(6) 1.2141(5) 0.1110(4) 0.072(4) Uani 1 1 d . U . . .
H6A H 1.1208 1.2250 0.1091 0.107 Uiso 1 1 calc R U . . .
H6B H 1.0749 1.1909 0.1304 0.107 Uiso 1 1 calc R U . . .
H6C H 1.0651 1.2006 0.0874 0.107 Uiso 1 1 calc R U . . .
C11 C 0.8056(10) 0.6137(8) 0.2440(7) 0.044(6) Uiso 0.5 1 d . . P G 1
H11G H 0.8258 0.6062 0.2205 0.066 Uiso 0.5 1 calc R U P G 1
H11H H 0.8192 0.6441 0.2521 0.066 Uiso 0.5 1 calc R U P G 1
H11I H 0.8172 0.5909 0.2625 0.066 Uiso 0.5 1 calc R U P G 1
C12 C 0.7383(10) 0.6136(8) 0.2391(6) 0.035(5) Uiso 0.5 1 d . . P G 1
H12A H 0.7217 0.5832 0.2322 0.042 Uiso 0.5 1 calc R U P G 1
H12B H 0.7237 0.6372 0.2216 0.042 Uiso 0.5 1 calc R U P G 1
C13 C 0.7247(16) 0.6269(13) 0.2821(9) 0.094(11) Uiso 0.5 1 d . . P G 1
H13A H 0.7128 0.6596 0.2842 0.112 Uiso 0.5 1 calc R U P G 1
H13B H 0.6905 0.6079 0.2921 0.112 Uiso 0.5 1 calc R U P G 1
C14 C 0.7744(13) 0.6193(10) 0.2990(8) 0.064(8) Uiso 0.5 1 d . . P G 1
H14G H 0.8093 0.6361 0.2874 0.077 Uiso 0.5 1 calc R U P G 1
H14H H 0.7842 0.5862 0.2988 0.077 Uiso 0.5 1 calc R U P G 1
C15 C 0.7617(15) 0.6393(11) 0.3459(9) 0.083(10) Uiso 0.5 1 d . . P G 1
H15A H 0.7994 0.6342 0.3605 0.124 Uiso 0.5 1 calc R U P G 1
H15B H 0.7519 0.6721 0.3456 0.124 Uiso 0.5 1 calc R U P G 1
H15C H 0.7269 0.6224 0.3569 0.124 Uiso 0.5 1 calc R U P G 1
O1 O 0.557(2) 0.8817(15) 0.0638(13) 0.104(11) Uiso 0.25 1 d D . P H 1
C7 C 0.631(3) 0.924(2) 0.1103(18) 0.104(11) Uiso 0.25 1 d D . P H 1
H7A H 0.6292 0.9562 0.1171 0.155 Uiso 0.25 1 calc R U P H 1
H7B H 0.6248 0.9049 0.1323 0.155 Uiso 0.25 1 calc R U P H 1
H7C H 0.6716 0.9169 0.0994 0.155 Uiso 0.25 1 calc R U P H 1
C8 C 0.580(2) 0.9134(19) 0.0825(17) 0.104(11) Uiso 0.25 1 d D . P H 1
C9 C 0.530(2) 0.947(2) 0.0946(19) 0.104(11) Uiso 0.25 1 d D . P H 1
H9A H 0.5485 0.9715 0.1092 0.155 Uiso 0.25 1 calc R U P H 1
H9B H 0.5096 0.9602 0.0728 0.155 Uiso 0.25 1 calc R U P H 1
H9C H 0.4985 0.9309 0.1094 0.155 Uiso 0.25 1 calc R U P H 1
O1' O 0.5457(16) 0.9077(13) 0.0881(10) 0.067(7) Uiso 0.25 1 d D . P I 2
C7' C 0.6415(16) 0.9417(19) 0.1259(16) 0.067(7) Uiso 0.25 1 d D . P I 2
H7'A H 0.6381 0.9658 0.1445 0.101 Uiso 0.25 1 calc R U P I 2
H7'B H 0.6587 0.9140 0.1372 0.101 Uiso 0.25 1 calc R U P I 2
H7'C H 0.6690 0.9519 0.1060 0.101 Uiso 0.25 1 calc R U P I 2
C8' C 0.5774(17) 0.9313(16) 0.1103(13) 0.067(7) Uiso 0.25 1 d D . P I 2
C9' C 0.5389(19) 0.9644(17) 0.1333(15) 0.067(7) Uiso 0.25 1 d D . P I 2
H9'A H 0.5663 0.9815 0.1498 0.101 Uiso 0.25 1 calc R U P I 2
H9'B H 0.5171 0.9858 0.1169 0.101 Uiso 0.25 1 calc R U P I 2
H9'C H 0.5084 0.9472 0.1478 0.101 Uiso 0.25 1 calc R U P I 2

loop_
_atom_site_aniso_label
_atom_site_aniso_U_11
_atom_site_aniso_U_22
_atom_site_aniso_U_33
_atom_site_aniso_U_23
_atom_site_aniso_U_13
_atom_site_aniso_U_12
Se1 0.0313(6) 0.0256(6) 0.0433(7) -0.0054(5) 0.0046(5) 0.0037(5)
S1 0.0238(14) 0.0331(16) 0.0444(18) -0.0085(13) 0.0074(13) -0.0007(12)
F1A 0.028(3) 0.063(4) 0.042(4) -0.015(3) -0.005(3) -0.005(3)
F2A 0.043(4) 0.054(4) 0.028(3) 0.002(3) -0.008(3) -0.005(3)
F3A 0.037(3) 0.042(3) 0.053(4) -0.015(3) -0.004(3) -0.007(3)
F4A 0.020(3) 0.064(4) 0.051(4) -0.019(3) 0.001(3) -0.001(3)
F5A 0.038(4) 0.039(4) 0.067(4) 0.009(3) 0.012(3) -0.009(3)
F6A 0.030(3) 0.027(3) 0.041(4) -0.007(3) 0.005(3) 0.000(2)
F7A 0.079(5) 0.042(4) 0.033(4) 0.012(3) 0.005(3) 0.008(3)
F8A 0.047(4) 0.069(5) 0.050(4) 0.024(4) 0.007(3) -0.003(3)
F9A 0.068(5) 0.060(4) 0.033(4) 0.006(3) -0.012(3) -0.005(4)
F10A 0.052(4) 0.029(3) 0.055(4) -0.005(3) -0.002(3) 0.011(3)
F11A 0.074(5) 0.035(4) 0.051(4) -0.003(3) -0.009(4) -0.007(3)
F12A 0.098(5) 0.039(4) 0.068(5) -0.002(4) 0.047(4) 0.014(4)
N1A 0.036(5) 0.021(4) 0.045(5) -0.001(3) -0.006(4) 0.000(4)
N2A 0.032(5) 0.024(4) 0.034(4) -0.005(3) 0.006(4) 0.008(4)
N3A 0.029(4) 0.022(4) 0.034(4) -0.004(3) 0.004(4) 0.001(3)
N4A 0.019(4) 0.029(5) 0.030(4) -0.002(4) -0.001(3) 0.002(3)
C1A 0.019(5) 0.029(5) 0.037(5) -0.002(4) 0.008(4) 0.001(4)
C2A 0.038(6) 0.034(6) 0.055(7) 0.005(5) -0.007(5) 0.008(5)
C3A 0.119(12) 0.044(7) 0.072(8) -0.001(6) -0.030(8) 0.018(7)
C4A 0.200(18) 0.069(9) 0.126(13) 0.042(9) -0.120(14) -0.055(10)
C5A 0.075(9) 0.032(5) 0.055(8) -0.003(5) -0.025(7) -0.011(5)
C6A 0.053(7) 0.040(7) 0.048(6) -0.003(5) 0.015(5) 0.012(5)
C7A 0.035(5) 0.028(5) 0.034(5) -0.003(4) 0.006(4) 0.000(4)
C8A 0.063(8) 0.049(7) 0.039(6) -0.003(5) 0.023(5) 0.005(6)
C9A 0.061(7) 0.050(7) 0.039(6) -0.007(5) 0.015(5) 0.015(6)
C10A 0.054(6) 0.029(6) 0.036(5) -0.003(4) 0.008(4) -0.001(5)
C11A 0.036(5) 0.024(5) 0.030(5) -0.003(4) 0.012(4) 0.000(4)
C12A 0.027(4) 0.024(5) 0.034(5) -0.003(4) 0.004(4) 0.005(4)
C13A 0.026(4) 0.017(5) 0.029(5) -0.001(4) 0.001(4) 0.004(4)
C14A 0.022(5) 0.024(5) 0.031(5) -0.005(4) 0.003(4) 0.000(4)
C15A 0.031(4) 0.021(5) 0.024(5) 0.000(4) 0.002(3) 0.000(4)
C16A 0.026(4) 0.023(5) 0.026(5) 0.001(4) 0.001(3) -0.001(4)
C17A 0.021(4) 0.018(5) 0.033(5) 0.002(4) 0.004(3) 0.001(3)
C18A 0.023(4) 0.026(5) 0.032(5) -0.004(4) 0.000(4) -0.004(4)
C19A 0.032(5) 0.044(5) 0.035(5) -0.006(4) -0.002(4) -0.004(4)
C20A 0.024(4) 0.022(5) 0.045(6) -0.003(4) 0.007(4) -0.002(4)
C21A 0.021(5) 0.030(4) 0.026(4) -0.001(3) -0.003(4) -0.003(4)
C22A 0.019(5) 0.026(5) 0.027(5) 0.001(3) -0.004(4) 0.002(4)
C23A 0.021(5) 0.035(5) 0.026(4) 0.002(3) -0.008(4) -0.004(4)
C24A 0.024(5) 0.037(5) 0.025(5) -0.005(4) -0.005(4) -0.010(4)
C25A 0.026(5) 0.034(4) 0.021(5) -0.006(3) 0.002(4) -0.001(4)
C26A 0.022(5) 0.028(4) 0.026(5) -0.001(4) 0.003(4) -0.008(4)
C27A 0.044(5) 0.041(5) 0.032(5) 0.007(4) -0.002(4) -0.002(4)
C28A 0.059(6) 0.035(5) 0.030(5) -0.004(4) 0.011(4) -0.001(4)
Se2 0.0484(7) 0.0270(6) 0.0327(7) -0.0005(5) 0.0044(5) -0.0009(5)
S2 0.0297(15) 0.0271(15) 0.0383(17) 0.0017(12) 0.0009(12) 0.0031(12)
F1B 0.038(4) 0.101(6) 0.037(4) -0.017(4) -0.016(3) 0.024(4)
F2B 0.041(4) 0.055(4) 0.068(5) 0.008(4) -0.006(4) 0.015(3)
F3B 0.032(3) 0.070(5) 0.049(4) -0.007(4) 0.011(3) -0.003(3)
F4B 0.090(5) 0.107(6) 0.040(4) -0.025(4) -0.032(4) 0.055(5)
F5B 0.107(6) 0.063(5) 0.035(4) 0.009(4) -0.004(4) 0.009(4)
F6B 0.064(5) 0.059(4) 0.049(4) -0.011(3) -0.015(4) 0.016(4)
N1B 0.041(4) 0.025(4) 0.054(6) 0.008(4) -0.009(4) -0.003(3)
N2B 0.041(4) 0.030(4) 0.021(5) -0.003(4) 0.005(4) 0.001(3)
N3B 0.029(4) 0.023(4) 0.042(5) -0.004(4) 0.001(4) 0.003(4)
N4B 0.039(5) 0.026(4) 0.032(4) -0.001(4) -0.002(3) 0.007(4)
C1B 0.042(5) 0.023(5) 0.028(6) 0.000(4) 0.004(4) 0.000(4)
C2B 0.041(6) 0.028(5) 0.059(8) -0.002(5) -0.012(5) 0.001(4)
C3B 0.044(6) 0.040(6) 0.056(8) 0.003(5) -0.005(5) -0.001(5)
C4B 0.046(6) 0.034(6) 0.072(9) 0.008(6) -0.013(6) 0.006(5)
C5B 0.045(6) 0.028(5) 0.066(9) 0.002(5) -0.013(6) 0.004(4)
C6B 0.045(5) 0.031(5) 0.039(6) 0.001(4) 0.010(4) 0.000(4)
C7B 0.063(6) 0.046(7) 0.052(7) -0.006(6) 0.029(5) -0.008(6)
C8B 0.067(7) 0.052(8) 0.079(9) -0.008(7) 0.037(6) -0.008(6)
C9B 0.048(7) 0.068(8) 0.097(9) -0.006(7) 0.034(6) -0.007(6)
C10B 0.030(5) 0.035(7) 0.087(8) 0.002(6) 0.017(5) 0.003(5)
C11B 0.029(5) 0.023(5) 0.044(6) 0.009(4) 0.008(4) 0.004(4)
C12B 0.031(5) 0.025(5) 0.036(5) -0.001(4) -0.001(4) 0.008(4)
C13B 0.030(5) 0.019(5) 0.032(5) -0.001(4) 0.001(4) -0.004(4)
C14B 0.031(5) 0.046(7) 0.033(6) -0.004(5) -0.005(4) 0.000(4)
C15B 0.026(4) 0.034(6) 0.032(5) -0.001(4) 0.000(4) 0.001(4)
C16B 0.036(5) 0.030(5) 0.031(5) -0.001(4) -0.002(4) 0.004(4)
C17B 0.045(5) 0.030(6) 0.036(5) -0.001(4) -0.003(4) 0.010(4)
C18B 0.037(6) 0.035(6) 0.037(5) -0.003(4) -0.010(4) 0.013(5)
C19B 0.035(5) 0.057(6) 0.026(5) -0.004(4) -0.002(4) 0.006(4)
C20B 0.066(7) 0.057(6) 0.030(5) -0.003(4) -0.011(5) 0.024(5)
C21B 0.040(6) 0.032(5) 0.023(5) -0.005(4) 0.001(4) 0.000(4)
C22B 0.032(6) 0.038(5) 0.042(6) -0.004(4) 0.019(5) -0.002(4)
C23B 0.048(7) 0.045(5) 0.037(6) -0.001(5) 0.021(5) 0.001(5)
C24B 0.035(6) 0.041(5) 0.036(6) -0.002(4) 0.009(5) 0.002(5)
C25B 0.050(7) 0.036(5) 0.034(6) -0.002(4) 0.006(5) -0.004(5)
C26B 0.046(6) 0.028(5) 0.035(6) 0.002(4) 0.005(5) -0.003(5)
C27B 0.097(12) 0.050(7) 0.089(13) 0.002(6) 0.079(11) 0.005(7)
C28B 0.094(10) 0.030(7) 0.044(8) -0.010(6) 0.021(7) -0.007(7)
Se3 0.0277(6) 0.0258(6) 0.0304(6) 0.0022(5) 0.0036(5) 0.0026(5)
S3 0.0315(15) 0.0300(15) 0.0303(16) 0.0063(13) -0.0012(12) 0.0027(12)
F1C 0.080(5) 0.140(7) 0.034(4) -0.005(4) -0.004(4) 0.078(5)
F2C 0.048(4) 0.069(4) 0.029(4) 0.003(3) 0.001(3) 0.013(3)
F3C 0.086(5) 0.061(5) 0.040(4) -0.011(4) -0.005(4) 0.003(4)
F4C 0.060(4) 0.080(5) 0.028(4) -0.006(3) -0.003(3) 0.030(4)
F5C 0.035(4) 0.077(5) 0.057(5) 0.001(4) 0.009(3) 0.006(3)
F6C 0.065(5) 0.053(4) 0.040(4) 0.007(3) 0.002(3) 0.035(3)
F7C 0.077(5) 0.078(5) 0.092(6) 0.046(5) -0.002(5) -0.017(4)
F8C 0.138(8) 0.115(7) 0.055(5) 0.030(5) 0.044(5) 0.056(6)
F9C 0.071(5) 0.056(4) 0.060(5) 0.015(4) -0.002(4) 0.021(4)
F10C 0.041(4) 0.063(4) 0.072(5) -0.002(4) -0.007(4) -0.004(3)
F11C 0.048(4) 0.079(5) 0.057(4) 0.001(4) -0.024(3) 0.006(4)
F12C 0.038(4) 0.110(6) 0.067(5) -0.020(4) 0.009(4) -0.009(4)
N1C 0.025(4) 0.019(4) 0.038(5) -0.003(4) 0.000(3) 0.004(3)
N2C 0.025(4) 0.024(4) 0.034(5) 0.005(4) 0.001(3) 0.001(3)
N3C 0.028(4) 0.026(4) 0.038(5) 0.013(4) -0.004(4) 0.001(4)
N4C 0.021(4) 0.045(5) 0.030(4) 0.009(4) 0.007(3) 0.006(4)
C1C 0.024(4) 0.025(4) 0.022(6) 0.000(4) 0.004(4) 0.001(3)
C2C 0.029(5) 0.031(5) 0.049(7) 0.006(5) -0.011(5) -0.003(4)
C3C 0.026(5) 0.055(7) 0.057(8) 0.008(6) 0.001(5) -0.003(5)
C4C 0.024(5) 0.043(6) 0.064(8) 0.014(5) 0.003(5) 0.004(4)
C5C 0.029(5) 0.029(5) 0.044(7) 0.003(5) 0.007(5) 0.007(4)
C6C 0.024(4) 0.026(5) 0.029(5) 0.004(4) -0.002(4) 0.003(4)
C7C 0.028(5) 0.038(6) 0.035(6) 0.012(5) -0.007(4) -0.005(4)
C8C 0.029(5) 0.042(6) 0.033(6) 0.016(5) -0.008(5) 0.003(4)
C9C 0.032(6) 0.045(6) 0.059(7) 0.017(5) -0.019(5) -0.004(5)
C10C 0.030(5) 0.033(6) 0.062(7) 0.023(5) -0.009(5) -0.005(4)
C11C 0.027(5) 0.028(5) 0.031(5) 0.009(4) -0.008(4) 0.001(4)
C12C 0.022(5) 0.021(5) 0.037(5) 0.008(4) -0.004(4) 0.001(4)
C13C 0.028(5) 0.024(5) 0.035(5) 0.007(4) -0.002(4) 0.001(4)
C14C 0.029(5) 0.027(6) 0.038(5) 0.004(4) 0.000(4) 0.002(4)
C15C 0.028(5) 0.023(5) 0.032(5) 0.001(4) -0.004(4) 0.004(4)
C16C 0.028(4) 0.025(5) 0.032(5) 0.003(4) -0.004(4) 0.001(4)
C17C 0.031(5) 0.028(5) 0.031(5) 0.005(4) -0.002(4) -0.003(4)
C18C 0.025(4) 0.025(5) 0.028(5) 0.005(4) 0.000(4) 0.003(4)
C19C 0.048(6) 0.052(6) 0.036(5) -0.004(4) -0.003(4) 0.026(5)
C20C 0.039(5) 0.050(6) 0.031(5) 0.005(4) -0.004(4) 0.014(4)
C21C 0.021(4) 0.034(5) 0.025(5) -0.004(4) -0.002(4) 0.011(4)
C22C 0.037(5) 0.035(5) 0.029(6) -0.003(4) 0.002(4) 0.014(4)
C23C 0.038(5) 0.043(5) 0.028(6) 0.000(4) 0.001(4) 0.013(4)
C24C 0.033(5) 0.045(6) 0.028(6) -0.003(4) 0.000(4) 0.017(4)
C25C 0.030(5) 0.051(6) 0.028(6) -0.005(4) -0.004(4) 0.012(4)
C26C 0.033(5) 0.042(6) 0.041(7) 0.004(5) -0.006(4) 0.011(4)
C27C 0.057(6) 0.061(7) 0.050(7) 0.019(5) 0.013(5) 0.012(5)
C28C 0.032(5) 0.056(6) 0.045(6) -0.006(5) -0.010(4) 0.001(4)
Se4 0.0349(6) 0.0330(6) 0.0495(8) 0.0100(6) 0.0133(6) 0.0056(5)
S4 0.0478(18) 0.0360(16) 0.0408(19) -0.0034(14) 0.0139(14) 0.0027(15)
F1D 0.045(4) 0.066(5) 0.055(4) -0.016(4) 0.015(3) -0.021(4)
F2D 0.065(5) 0.050(4) 0.064(5) -0.012(3) 0.025(4) -0.021(3)
F3D 0.044(4) 0.071(5) 0.077(5) -0.013(4) -0.009(4) -0.004(4)
F4D 0.096(6) 0.113(7) 0.044(5) -0.032(4) 0.029(4) -0.029(5)
F5D 0.086(6) 0.065(4) 0.056(5) -0.024(4) 0.009(4) -0.011(4)
F6D 0.117(7) 0.089(6) 0.037(5) 0.005(4) -0.007(4) -0.014(5)
N1D 0.056(6) 0.035(5) 0.042(5) 0.005(4) 0.010(4) 0.013(4)
N2D 0.044(5) 0.027(4) 0.037(5) 0.002(4) 0.010(4) 0.005(4)
N3D 0.029(4) 0.025(4) 0.033(5) 0.000(4) 0.007(4) -0.001(3)
N4D 0.037(4) 0.043(5) 0.033(5) -0.009(4) 0.009(4) -0.008(4)
C1D 0.046(6) 0.054(6) 0.034(5) 0.013(4) 0.015(5) 0.007(5)
C2D 0.099(11) 0.050(7) 0.046(7) 0.011(5) -0.007(7) 0.018(7)
C3D 0.22(2) 0.072(9) 0.057(8) -0.006(7) -0.047(10) 0.039(10)
C4D 0.184(18) 0.065(8) 0.071(9) -0.012(7) -0.049(10) 0.036(9)
C5D 0.095(11) 0.051(7) 0.060(8) 0.003(6) -0.011(7) 0.019(7)
C6D 0.027(5) 0.032(5) 0.044(6) 0.010(4) 0.003(4) 0.000(4)
C7D 0.031(5) 0.027(6) 0.076(7) 0.011(5) 0.007(5) -0.001(4)
C8D 0.030(6) 0.037(6) 0.082(8) 0.008(6) 0.008(5) -0.001(5)
C9D 0.030(5) 0.040(6) 0.063(8) 0.001(5) -0.005(5) 0.006(5)
C10D 0.040(6) 0.040(6) 0.049(6) 0.003(5) -0.004(5) -0.003(5)
C11D 0.032(5) 0.031(5) 0.050(6) 0.005(4) 0.011(4) -0.002(4)
C12D 0.037(5) 0.024(5) 0.034(6) 0.006(4) 0.010(4) -0.002(4)
C13D 0.038(5) 0.036(6) 0.032(5) -0.006(4) 0.003(4) -0.004(4)
C14D 0.043(5) 0.025(6) 0.032(6) -0.005(5) 0.000(4) 0.000(4)
C15D 0.034(5) 0.033(6) 0.035(5) 0.000(4) -0.001(4) -0.003(4)
C16D 0.049(5) 0.035(6) 0.032(5) 0.004(4) -0.006(4) -0.006(4)
C17D 0.050(5) 0.048(6) 0.026(5) -0.003(4) 0.000(4) -0.005(5)
C18D 0.042(6) 0.038(6) 0.026(5) 0.000(4) 0.006(4) -0.006(5)
C19D 0.039(5) 0.046(6) 0.042(6) -0.012(4) 0.000(4) -0.012(4)
C20D 0.074(7) 0.067(7) 0.032(6) -0.009(5) 0.003(5) -0.020(6)
C21D 0.047(6) 0.041(6) 0.037(6) -0.002(5) -0.001(5) -0.007(4)
C22D 0.061(7) 0.036(6) 0.064(8) 0.004(6) -0.019(6) -0.011(5)
C23D 0.068(7) 0.044(6) 0.067(8) -0.001(6) -0.028(7) -0.017(6)
C24D 0.056(7) 0.037(6) 0.070(8) -0.005(5) -0.011(6) -0.019(5)
C25D 0.051(7) 0.046(6) 0.065(8) -0.005(5) 0.001(6) -0.012(5)
C26D 0.048(6) 0.041(6) 0.053(7) 0.006(5) -0.010(6) -0.008(5)
C27D 0.082(11) 0.062(10) 0.163(17) 0.039(11) -0.061(12) -0.042(9)
C28D 0.053(9) 0.058(7) 0.074(11) 0.001(7) -0.011(8) -0.027(6)
Se5 0.0297(6) 0.0228(6) 0.0468(7) -0.0005(5) -0.0068(5) -0.0012(5)
S5 0.0226(13) 0.0248(14) 0.0317(16) -0.0013(12) -0.0001(12) -0.0027(11)
F1E 0.033(3) 0.082(5) 0.035(4) 0.002(3) -0.003(3) -0.014(3)
F2E 0.041(4) 0.038(4) 0.057(4) -0.002(3) -0.019(3) 0.013(3)
F3E 0.039(4) 0.033(3) 0.048(4) -0.001(3) -0.010(3) -0.004(3)
F4E 0.034(3) 0.073(5) 0.029(4) 0.005(3) -0.001(3) -0.015(3)
F5E 0.054(4) 0.050(4) 0.038(4) 0.011(3) 0.001(3) -0.027(3)
F6E 0.044(4) 0.072(5) 0.036(4) -0.007(3) 0.013(3) -0.004(3)
F7E 0.094(6) 0.098(6) 0.063(5) 0.032(4) 0.037(4) 0.068(5)
F8E 0.041(4) 0.054(4) 0.063(4) -0.016(3) -0.003(3) 0.011(3)
F9E 0.029(3) 0.091(6) 0.064(5) -0.017(4) 0.011(3) 0.002(3)
N1E 0.032(5) 0.030(4) 0.042(4) -0.009(3) 0.006(4) -0.004(4)
N2E 0.021(4) 0.021(4) 0.033(4) -0.003(3) 0.006(3) 0.001(3)
N3E 0.016(3) 0.028(4) 0.031(5) -0.001(3) 0.006(3) -0.001(3)
N4E 0.021(4) 0.024(4) 0.030(5) 0.003(4) 0.003(3) 0.002(3)
C1E 0.015(5) 0.021(4) 0.039(5) -0.007(4) 0.002(4) -0.001(4)
C2E 0.048(7) 0.028(5) 0.048(6) -0.012(4) 0.001(5) -0.007(5)
C3E 0.063(8) 0.035(6) 0.042(6) -0.006(5) -0.002(5) -0.006(5)
C4E 0.065(8) 0.040(6) 0.047(6) -0.002(5) 0.006(6) -0.016(6)
C5E 0.051(7) 0.026(5) 0.047(6) -0.007(4) 0.007(5) -0.011(5)
C6E 0.011(4) 0.023(5) 0.036(5) 0.000(4) 0.007(3) 0.000(4)
C7E 0.018(4) 0.036(6) 0.044(6) 0.000(5) 0.003(4) -0.003(4)
C8E 0.019(5) 0.024(5) 0.047(6) 0.002(4) 0.011(4) -0.009(4)
C9E 0.026(5) 0.032(6) 0.049(7) 0.000(5) 0.021(4) -0.007(4)
C10E 0.025(5) 0.020(5) 0.046(6) -0.001(4) 0.014(4) -0.003(4)
C11E 0.015(4) 0.028(5) 0.039(5) -0.003(4) 0.003(4) -0.001(4)
C12E 0.021(4) 0.018(5) 0.040(5) -0.004(4) 0.000(4) 0.000(4)
C13E 0.016(4) 0.018(5) 0.033(5) -0.006(4) 0.002(3) 0.001(3)
C14E 0.023(4) 0.027(5) 0.027(5) -0.003(4) 0.003(4) 0.004(4)
C15E 0.019(4) 0.021(5) 0.037(5) 0.000(4) -0.003(3) 0.003(4)
C16E 0.022(4) 0.018(5) 0.037(5) -0.005(4) 0.001(3) 0.001(4)
C17E 0.021(4) 0.025(5) 0.030(4) -0.001(4) 0.001(3) -0.004(4)
C18E 0.024(4) 0.019(5) 0.031(5) -0.001(4) -0.001(4) -0.003(4)
C19E 0.026(5) 0.036(5) 0.037(5) 0.000(4) 0.000(4) 0.003(4)
C20E 0.026(5) 0.047(6) 0.030(5) 0.003(4) 0.002(4) -0.013(4)
C21E 0.019(4) 0.033(5) 0.034(6) -0.005(4) 0.001(4) 0.001(3)
C22E 0.024(4) 0.038(5) 0.028(6) -0.002(4) -0.002(4) 0.004(4)
C23E 0.021(4) 0.046(5) 0.023(6) 0.005(4) -0.003(4) 0.002(4)
C24E 0.027(5) 0.057(5) 0.051(8) 0.005(5) 0.001(5) -0.002(4)
C25E 0.020(5) 0.048(6) 0.051(7) -0.004(5) 0.004(5) -0.008(4)
C26E 0.021(4) 0.038(5) 0.043(7) -0.004(5) -0.001(4) -0.002(4)
C27E 0.032(5) 0.056(6) 0.043(6) 0.000(4) -0.001(4) 0.013(4)
C28E 0.018(6) 0.064(7) 0.110(13) -0.005(7) 0.016(8) -0.022(5)
Se6 0.0324(6) 0.0266(6) 0.0361(7) -0.0039(5) 0.0003(5) -0.0011(5)
S6 0.0336(15) 0.0262(14) 0.0352(17) -0.0041(12) 0.0067(13) -0.0048(12)
F1F 0.044(4) 0.103(6) 0.036(4) -0.006(4) 0.002(3) 0.029(4)
F2F 0.051(4) 0.079(5) 0.039(4) -0.016(4) -0.002(3) 0.011(4)
F3F 0.041(4) 0.099(5) 0.056(5) -0.004(4) 0.010(3) -0.018(4)
F4F 0.051(4) 0.102(6) 0.060(5) -0.020(4) -0.012(4) 0.034(4)
F5F 0.089(6) 0.119(7) 0.075(6) 0.030(5) -0.003(5) 0.046(5)
F6F 0.048(4) 0.145(7) 0.073(5) -0.060(5) -0.020(4) 0.038(4)
F7F 0.075(6) 0.122(7) 0.089(6) -0.011(5) -0.009(5) -0.017(5)
F8F 0.057(5) 0.141(8) 0.119(8) -0.021(6) -0.027(5) -0.008(5)
F9F 0.101(7) 0.194(10) 0.035(4) -0.028(5) 0.003(4) -0.033(7)
N1F 0.034(5) 0.022(4) 0.044(5) -0.012(4) 0.012(4) -0.001(4)
N2F 0.033(5) 0.020(4) 0.033(5) -0.002(3) 0.008(4) -0.003(3)
N3F 0.031(4) 0.035(5) 0.023(4) -0.007(3) 0.007(3) 0.000(4)
N4F 0.031(4) 0.040(5) 0.027(4) -0.002(4) 0.006(3) -0.007(4)
C1F 0.023(5) 0.032(5) 0.042(6) -0.008(4) 0.004(4) -0.001(4)
C2F 0.046(7) 0.030(5) 0.047(6) -0.011(5) 0.011(5) -0.001(5)
C3F 0.060(8) 0.035(6) 0.061(7) -0.002(5) 0.023(6) 0.003(5)
C4F 0.060(7) 0.046(7) 0.071(8) -0.010(6) 0.033(7) -0.002(6)
C5F 0.046(7) 0.025(5) 0.081(8) -0.015(5) 0.032(6) -0.004(5)
C6F 0.036(5) 0.026(5) 0.033(5) -0.006(4) 0.005(4) -0.007(4)
C7F 0.048(6) 0.032(6) 0.036(5) -0.006(4) 0.000(4) 0.000(5)
C8F 0.060(7) 0.050(7) 0.037(6) -0.012(5) -0.002(5) -0.004(5)
C9F 0.042(6) 0.046(6) 0.035(6) -0.012(5) 0.010(5) -0.004(5)
C10F 0.044(6) 0.025(6) 0.034(5) -0.009(4) 0.009(4) -0.011(5)
C11F 0.042(5) 0.024(5) 0.029(5) -0.006(4) 0.003(4) -0.006(4)
C12F 0.032(5) 0.019(5) 0.033(5) -0.008(4) 0.009(4) 0.005(4)
C13F 0.032(5) 0.017(5) 0.027(4) 0.001(4) 0.003(4) -0.005(4)
C14F 0.034(5) 0.047(7) 0.033(5) -0.001(5) 0.003(4) 0.004(5)
C15F 0.035(5) 0.036(6) 0.036(5) -0.002(4) 0.001(4) -0.008(4)
C16F 0.037(5) 0.039(6) 0.031(5) -0.001(4) 0.002(4) -0.005(4)
C17F 0.029(5) 0.038(6) 0.035(5) -0.003(4) -0.001(4) 0.000(4)
C18F 0.024(5) 0.041(6) 0.037(5) -0.003(4) 0.009(4) 0.000(4)
C19F 0.034(5) 0.074(7) 0.034(6) -0.009(5) 0.002(4) 0.001(5)
C20F 0.055(6) 0.085(8) 0.039(6) -0.016(5) -0.006(5) 0.030(5)
C21F 0.033(6) 0.050(6) 0.027(5) 0.001(4) -0.003(4) 0.013(4)
C22F 0.030(6) 0.069(7) 0.033(5) -0.003(5) 0.005(4) 0.000(5)
C23F 0.034(6) 0.106(8) 0.028(5) -0.003(5) -0.004(4) 0.005(5)
C24F 0.061(8) 0.124(10) 0.037(7) 0.005(6) -0.004(6) -0.015(7)
C25F 0.068(9) 0.119(11) 0.046(7) 0.013(6) -0.004(6) -0.021(8)
C26F 0.042(7) 0.070(8) 0.042(6) 0.009(5) -0.006(5) -0.009(6)
C27F 0.052(6) 0.132(9) 0.037(6) -0.010(6) -0.009(5) -0.014(6)
C28F 0.107(14) 0.141(15) 0.070(12) 0.024(11) 0.007(11) -0.020(12)
C1 0.041(7) 0.060(8) 0.069(8) 0.021(7) -0.012(6) -0.003(6)
C2 0.051(6) 0.029(6) 0.058(7) 0.001(5) -0.002(5) -0.003(5)
C3 0.052(6) 0.060(7) 0.046(8) 0.009(6) 0.000(5) 0.003(5)
C4 0.050(6) 0.047(7) 0.038(7) -0.002(6) -0.006(5) -0.008(5)
C5 0.048(6) 0.066(8) 0.033(7) -0.011(6) -0.006(5) -0.010(5)
C6 0.054(8) 0.074(9) 0.086(11) 0.002(8) 0.007(8) 0.001(7)

loop_
_atom_type_symbol
_atom_type_description
_atom_type_scat_dispersion_real
_atom_type_scat_dispersion_imag
_atom_type_scat_source
C C 0.0033 0.0016 'International Tables Vol C Tables 4.2.6.8 and 6.1.1.4'
H H 0.0000 0.0000 'International Tables Vol C Tables 4.2.6.8 and 6.1.1.4'
N N 0.0061 0.0033 'International Tables Vol C Tables 4.2.6.8 and 6.1.1.4'
F F 0.0171 0.0103 'International Tables Vol C Tables 4.2.6.8 and 6.1.1.4'
S S 0.1246 0.1234 'International Tables Vol C Tables 4.2.6.8 and 6.1.1.4'
Se Se -0.0929 2.2259 'International Tables Vol C Tables 4.2.6.8 and 6.1.1.4'
O O 0.0106 0.0060 'International Tables Vol C Tables 4.2.6.8 and 6.1.1.4'

loop_
_geom_angle_atom_site_label_1
_geom_angle_atom_site_label_2
_geom_angle_atom_site_label_3
_geom_angle
_geom_angle_site_symmetry_1
_geom_angle_site_symmetry_3
_geom_angle_publ_flag
C1A N1A C5A 123.5(9) . . ?
C1A N1A C2A 125.2(9) . . ?
C5A N1A C2A 111.3(9) . . ?
C1A N2A C7A 124.9(9) . . ?
C1A N2A H2EC 117.5 . . ?
C7A N2A H2EC 117.5 . . ?
C12A N3A C11A 124.6(8) . . ?
C12A N3A H3EC 117.7 . . ?
C11A N3A H3EC 117.7 . . ?
C12A N4A C13A 132.6(8) . . ?
C12A N4A H4EC 113.7 . . ?
C13A N4A H4EC 113.7 . . ?
N1A C1A N2A 119.7(9) . . ?
N1A C1A Se1 119.6(8) . . ?
N2A C1A Se1 120.7(8) . . ?
N1A C2A C3A 104.8(9) . . ?
N1A C2A H2EA 110.8 . . ?
C3A C2A H2EA 110.8 . . ?
N1A C2A H2EB 110.8 . . ?
C3A C2A H2EB 110.8 . . ?
H2EA C2A H2EB 108.9 . . ?
C4A C3A C2A 108.8(13) . . ?
C4A C3A H3EA 109.9 . . ?
C2A C3A H3EA 109.9 . . ?
C4A C3A H3EB 109.9 . . ?
C2A C3A H3EB 109.9 . . ?
H3EA C3A H3EB 108.3 . . ?
C3A C4A C5A 106.9(13) . . ?
C3A C4A H4EA 110.3 . . ?
C5A C4A H4EA 110.3 . . ?
C3A C4A H4EB 110.3 . . ?
C5A C4A H4EB 110.3 . . ?
H4EA C4A H4EB 108.6 . . ?
N1A C5A C4A 103.2(10) . . ?
N1A C5A H5EA 111.1 . . ?
C4A C5A H5EA 111.1 . . ?
N1A C5A H5EB 111.1 . . ?
C4A C5A H5EB 111.1 . . ?
H5EA C5A H5EB 109.1 . . ?
C7A C6A C8A 109.1(10) . . ?
C7A C6A H6EA 109.9 . . ?
C8A C6A H6EA 109.9 . . ?
C7A C6A H6EB 109.9 . . ?
C8A C6A H6EB 109.9 . . ?
H6EA C6A H6EB 108.3 . . ?
N2A C7A C6A 111.4(9) . . ?
N2A C7A C11A 109.7(8) . . ?
C6A C7A C11A 110.6(9) . . ?
N2A C7A H7EA 108.4 . . ?
C6A C7A H7EA 108.4 . . ?
C11A C7A H7EA 108.4 . . ?
C9A C8A C6A 112.3(10) . . ?
C9A C8A H8EA 109.2 . . ?
C6A C8A H8EA 109.2 . . ?
C9A C8A H8EB 109.2 . . ?
C6A C8A H8EB 109.2 . . ?
H8EA C8A H8EB 107.9 . . ?
C8A C9A C10A 112.1(10) . . ?
C8A C9A H9EA 109.2 . . ?
C10A C9A H9EA 109.2 . . ?
C8A C9A H9EB 109.2 . . ?
C10A C9A H9EB 109.2 . . ?
H9EA C9A H9EB 107.9 . . ?
C11A C10A C9A 112.5(10) . . ?
C11A C10A H10I 109.1 . . ?
C9A C10A H10I 109.1 . . ?
C11A C10A H10J 109.1 . . ?
C9A C10A H10J 109.1 . . ?
H10I C10A H10J 107.8 . . ?
N3A C11A C10A 108.5(9) . . ?
N3A C11A C7A 111.4(8) . . ?
C10A C11A C7A 109.9(9) . . ?
N3A C11A H11A 109.0 . . ?
C10A C11A H11A 109.0 . . ?
C7A C11A H11A 109.0 . . ?
N4A C12A N3A 112.9(9) . . ?
N4A C12A S1 123.7(8) . . ?
N3A C12A S1 123.3(7) . . ?
C14A C13A C18A 119.3(9) . . ?
C14A C13A N4A 127.2(9) . . ?
C18A C13A N4A 113.6(9) . . ?
C13A C14A C15A 120.5(9) . . ?
C13A C14A H14A 119.7 . . ?
C15A C14A H14A 119.7 . . ?
C14A C15A C16A 123.0(9) . . ?
C14A C15A C19A 117.7(9) . . ?
C16A C15A C19A 119.3(9) . . ?
C15A C16A C17A 115.5(9) . . ?
C15A C16A C21A 122.4(9) . . ?
C17A C16A C21A 122.1(8) . . ?
C18A C17A C16A 121.5(9) . . ?
C18A C17A C20A 118.5(9) . . ?
C16A C17A C20A 119.9(9) . . ?
C17A C18A C13A 120.0(9) . . ?
C17A C18A H18E 120.0 . . ?
C13A C18A H18E 120.0 . . ?
F2A C19A F3A 107.3(9) . . ?
F2A C19A F1A 106.3(9) . . ?
F3A C19A F1A 105.6(9) . . ?
F2A C19A C15A 112.2(9) . . ?
F3A C19A C15A 112.5(9) . . ?
F1A C19A C15A 112.4(9) . . ?
F6A C20A F4A 107.2(8) . . ?
F6A C20A F5A 106.8(8) . . ?
F4A C20A F5A 104.3(8) . . ?
F6A C20A C17A 116.0(8) . . ?
F4A C20A C17A 111.2(9) . . ?
F5A C20A C17A 110.7(8) . . ?
C26A C21A C22A 118.1(9) . . ?
C26A C21A C16A 119.9(9) . . ?
C22A C21A C16A 122.0(9) . . ?
C23A C22A C21A 120.7(9) . . ?
C23A C22A H22E 119.6 . . ?
C21A C22A H22E 119.6 . . ?
C24A C23A C22A 120.2(10) . . ?
C24A C23A C27A 119.4(10) . . ?
C22A C23A C27A 120.3(10) . . ?
C23A C24A C25A 120.9(10) . . ?
C23A C24A H24E 119.6 . . ?
C25A C24A H24E 119.6 . . ?
C26A C25A C24A 118.4(9) . . ?
C26A C25A C28A 120.3(10) . . ?
C24A C25A C28A 121.3(9) . . ?
C21A C26A C25A 121.6(10) . . ?
C21A C26A H26E 119.2 . . ?
C25A C26A H26E 119.2 . . ?
F7A C27A F8A 107.3(9) . . ?
F7A C27A F9A 107.1(9) . . ?
F8A C27A F9A 103.5(9) . . ?
F7A C27A C23A 114.3(10) . . ?
F8A C27A C23A 112.3(9) . . ?
F9A C27A C23A 111.6(9) . . ?
F12A C28A F10A 106.6(10) . . ?
F12A C28A F11A 105.8(9) . . ?
F10A C28A F11A 104.5(9) . . ?
F12A C28A C25A 114.0(10) . . ?
F10A C28A C25A 113.4(9) . . ?
F11A C28A C25A 111.7(10) . . ?
C1B N1B C2B 126.3(9) . . ?
C1B N1B C5B 122.9(9) . . ?
C2B N1B C5B 110.8(8) . . ?
C1B N2B C6B 124.4(9) . . ?
C1B N2B H2BC 117.8 . . ?
C6B N2B H2BC 117.8 . . ?
C12B N3B C11B 126.0(9) . . ?
C12B N3B H3BC 117.0 . . ?
C11B N3B H3BC 117.0 . . ?
C12B N4B C13B 132.7(9) . . ?
C12B N4B H4BC 113.7 . . ?
C13B N4B H4BC 113.7 . . ?
N1B C1B N2B 118.5(9) . . ?
N1B C1B Se2 120.6(8) . . ?
N2B C1B Se2 121.0(8) . . ?
N1B C2B C3B 105.1(9) . . ?
N1B C2B H2BA 110.7 . . ?
C3B C2B H2BA 110.7 . . ?
N1B C2B H2BB 110.7 . . ?
C3B C2B H2BB 110.7 . . ?
H2BA C2B H2BB 108.8 . . ?
C2B C3B C4B 103.7(10) . . ?
C2B C3B H3BA 111.0 . . ?
C4B C3B H3BA 111.0 . . ?
C2B C3B H3BB 111.0 . . ?
C4B C3B H3BB 111.0 . . ?
H3BA C3B H3BB 109.0 . . ?
C3B C4B C5B 105.0(10) . . ?
C3B C4B H4BA 110.7 . . ?
C5B C4B H4BA 110.7 . . ?
C3B C4B H4BB 110.7 . . ?
C5B C4B H4BB 110.7 . . ?
H4BA C4B H4BB 108.8 . . ?
N1B C5B C4B 102.1(9) . . ?
N1B C5B H5BA 111.3 . . ?
C4B C5B H5BA 111.3 . . ?
N1B C5B H5BB 111.3 . . ?
C4B C5B H5BB 111.3 . . ?
H5BA C5B H5BB 109.2 . . ?
N2B C6B C7B 110.9(10) . . ?
N2B C6B C11B 109.8(8) . . ?
C7B C6B C11B 110.1(9) . . ?
N2B C6B H6BA 108.7 . . ?
C7B C6B H6BA 108.7 . . ?
C11B C6B H6BA 108.7 . . ?
C8B C7B C6B 110.8(11) . . ?
C8B C7B H7BA 109.5 . . ?
C6B C7B H7BA 109.5 . . ?
C8B C7B H7BB 109.5 . . ?
C6B C7B H7BB 109.5 . . ?
H7BA C7B H7BB 108.1 . . ?
C9B C8B C7B 113.4(11) . . ?
C9B C8B H8BA 108.9 . . ?
C7B C8B H8BA 108.9 . . ?
C9B C8B H8BB 108.9 . . ?
C7B C8B H8BB 108.9 . . ?
H8BA C8B H8BB 107.7 . . ?
C8B C9B C10B 111.1(11) . . ?
C8B C9B H9BA 109.4 . . ?
C10B C9B H9BA 109.4 . . ?
C8B C9B H9BB 109.4 . . ?
C10B C9B H9BB 109.4 . . ?
H9BA C9B H9BB 108.0 . . ?
C11B C10B C9B 112.1(11) . . ?
C11B C10B H10C 109.2 . . ?
C9B C10B H10C 109.2 . . ?
C11B C10B H10D 109.2 . . ?
C9B C10B H10D 109.2 . . ?
H10C C10B H10D 107.9 . . ?
N3B C11B C10B 109.6(9) . . ?
N3B C11B C6B 113.3(8) . . ?
C10B C11B C6B 108.1(9) . . ?
N3B C11B H11B 108.6 . . ?
C10B C11B H11B 108.6 . . ?
C6B C11B H11B 108.6 . . ?
N3B C12B N4B 112.0(9) . . ?
N3B C12B S2 122.2(8) . . ?
N4B C12B S2 125.6(8) . . ?
C18B C13B C14B 118.3(10) . . ?
C18B C13B N4B 116.5(9) . . ?
C14B C13B N4B 125.2(10) . . ?
C13B C14B C15B 121.7(10) . . ?
C13B C14B H14B 119.2 . . ?
C15B C14B H14B 119.2 . . ?
C14B C15B C16B 121.1(10) . . ?
C14B C15B C19B 118.2(10) . . ?
C16B C15B C19B 120.7(9) . . ?
C15B C16B C17B 116.6(10) . . ?
C15B C16B C21B 123.1(10) . . ?
C17B C16B C21B 120.2(10) . . ?
C18B C17B C16B 120.1(10) . . ?
C18B C17B C20B 117.4(10) . . ?
C16B C17B C20B 122.4(10) . . ?
C13B C18B C17B 122.0(10) . . ?
C13B C18B H18B 119.0 . . ?
C17B C18B H18B 119.0 . . ?
F1B C19B F2B 107.5(9) . . ?
F1B C19B F3B 105.5(9) . . ?
F2B C19B F3B 106.5(9) . . ?
F1B C19B C15B 112.8(9) . . ?
F2B C19B C15B 112.6(10) . . ?
F3B C19B C15B 111.5(9) . . ?
F4B C20B F6B 108.6(11) . . ?
F4B C20B F5B 106.4(11) . . ?
F6B C20B F5B 103.5(10) . . ?
F4B C20B C17B 114.3(11) . . ?
F6B C20B C17B 112.1(10) . . ?
F5B C20B C17B 111.2(11) . . ?
C26B C21B C22B 118.7(10) . . ?
C26B C21B C16B 123.7(10) . . ?
C22B C21B C16B 117.6(9) . . ?
C23B C22B C21B 120.8(10) . . ?
C23B C22B H22B 119.6 . . ?
C21B C22B H22B 119.6 . . ?
C22B C23B C24B 119.6(11) . . ?
C22B C23B C27B 119.8(10) . . ?
C24B C23B C27B 120.5(10) . . ?
C25B C24B C23B 119.6(11) . . ?
C25B C24B H24B 120.2 . . ?
C23B C24B H24B 120.2 . . ?
C24B C25B C26B 119.9(11) . . ?
C24B C25B C28B 118.4(11) . . ?
C26B C25B C28B 121.7(11) . . ?
C21B C26B C25B 121.4(10) . . ?
C21B C26B H26B 119.3 . . ?
C25B C26B H26B 119.3 . . ?
F7X C27B F9X 109.1(18) . . ?
F8B C27B F9B 116.1(18) . . ?
F7X C27B F8X 99.1(15) . . ?
F9X C27B F8X 110.6(15) . . ?
F8B C27B F7B 99.4(15) . . ?
F9B C27B F7B 116.4(16) . . ?
F7X C27B C23B 117.3(15) . . ?
F8B C27B C23B 112.7(14) . . ?
F9X C27B C23B 113.8(12) . . ?
F9B C27B C23B 110.5(12) . . ?
F8X C27B C23B 105.7(14) . . ?
F7B C27B C23B 100.3(14) . . ?
F12X C28B F11X 118.9(17) . . ?
F11B C28B F10B 106.0(15) . . ?
F11B C28B F12B 111.9(15) . . ?
F10B C28B F12B 95.7(12) . . ?
F12X C28B C25B 116.8(14) . . ?
F11B C28B C25B 115.6(13) . . ?
F11X C28B C25B 117.0(12) . . ?
F10B C28B C25B 115.5(13) . . ?
F12B C28B C25B 110.5(12) . . ?
F12X C28B F10X 88.5(16) . . ?
F11X C28B F10X 103.1(15) . . ?
C25B C28B F10X 105.3(14) . . ?
C1C N1C C2C 124.9(8) . . ?
C1C N1C C5C 123.3(8) . . ?
C2C N1C C5C 111.1(8) . . ?
C1C N2C C6C 126.0(8) . . ?
C1C N2C H2CC 117.0 . . ?
C6C N2C H2CC 117.0 . . ?
C12C N3C C11C 123.4(9) . . ?
C12C N3C H3CC 118.3 . . ?
C11C N3C H3CC 118.3 . . ?
C12C N4C C13C 130.2(9) . . ?
C12C N4C H4CC 114.9 . . ?
C13C N4C H4CC 114.9 . . ?
N2C C1C N1C 118.6(9) . . ?
N2C C1C Se3 122.0(7) . . ?
N1C C1C Se3 119.3(7) . . ?
N1C C2C C3C 103.1(9) . . ?
N1C C2C H2CA 111.2 . . ?
C3C C2C H2CA 111.2 . . ?
N1C C2C H2CB 111.2 . . ?
C3C C2C H2CB 111.2 . . ?
H2CA C2C H2CB 109.1 . . ?
C4C C3C C2C 104.6(9) . . ?
C4C C3C H3CA 110.8 . . ?
C2C C3C H3CA 110.8 . . ?
C4C C3C H3CB 110.8 . . ?
C2C C3C H3CB 110.8 . . ?
H3CA C3C H3CB 108.9 . . ?
C3C C4C C5C 104.0(9) . . ?
C3C C4C H4CA 111.0 . . ?
C5C C4C H4CA 111.0 . . ?
C3C C4C H4CB 111.0 . . ?
C5C C4C H4CB 111.0 . . ?
H4CA C4C H4CB 109.0 . . ?
N1C C5C C4C 102.4(8) . . ?
N1C C5C H5CA 111.3 . . ?
C4C C5C H5CA 111.3 . . ?
N1C C5C H5CB 111.3 . . ?
C4C C5C H5CB 111.3 . . ?
H5CA C5C H5CB 109.2 . . ?
N2C C6C C11C 109.4(8) . . ?
N2C C6C C7C 110.5(8) . . ?
C11C C6C C7C 110.0(8) . . ?
N2C C6C H6CA 109.0 . . ?
C11C C6C H6CA 109.0 . . ?
C7C C6C H6CA 109.0 . . ?
C8C C7C C6C 110.3(8) . . ?
C8C C7C H7CA 109.6 . . ?
C6C C7C H7CA 109.6 . . ?
C8C C7C H7CB 109.6 . . ?
C6C C7C H7CB 109.6 . . ?
H7CA C7C H7CB 108.1 . . ?
C9C C8C C7C 110.8(9) . . ?
C9C C8C H8CA 109.5 . . ?
C7C C8C H8CA 109.5 . . ?
C9C C8C H8CB 109.5 . . ?
C7C C8C H8CB 109.5 . . ?
H8CA C8C H8CB 108.1 . . ?
C10C C9C C8C 112.2(9) . . ?
C10C C9C H9CA 109.2 . . ?
C8C C9C H9CA 109.2 . . ?
C10C C9C H9CB 109.2 . . ?
C8C C9C H9CB 109.2 . . ?
H9CA C9C H9CB 107.9 . . ?
C9C C10C C11C 110.0(9) . . ?
C9C C10C H10E 109.7 . . ?
C11C C10C H10E 109.7 . . ?
C9C C10C H10F 109.7 . . ?
C11C C10C H10F 109.7 . . ?
H10E C10C H10F 108.2 . . ?
N3C C11C C6C 110.3(8) . . ?
N3C C11C C10C 109.9(8) . . ?
C6C C11C C10C 109.5(8) . . ?
N3C C11C H11C 109.0 . . ?
C6C C11C H11C 109.0 . . ?
C10C C11C H11C 109.0 . . ?
N3C C12C N4C 110.0(9) . . ?
N3C C12C S3 123.5(8) . . ?
N4C C12C S3 126.4(7) . . ?
C14C C13C N4C 115.3(9) . . ?
C14C C13C C18C 118.1(10) . . ?
N4C C13C C18C 126.6(10) . . ?
C13C C14C C15C 120.6(10) . . ?
C13C C14C H14C 119.7 . . ?
C15C C14C H14C 119.7 . . ?
C16C C15C C14C 121.6(10) . . ?
C16C C15C C19C 121.7(9) . . ?
C14C C15C C19C 116.7(9) . . ?
C15C C16C C17C 118.0(9) . . ?
C15C C16C C21C 122.9(9) . . ?
C17C C16C C21C 119.1(9) . . ?
C18C C17C C16C 121.4(10) . . ?
C18C C17C C20C 116.4(10) . . ?
C16C C17C C20C 122.3(10) . . ?
C17C C18C C13C 120.3(10) . . ?
C17C C18C H18C 119.9 . . ?
C13C C18C H18C 119.9 . . ?
F2C C19C F1C 106.0(10) . . ?
F2C C19C F3C 105.9(9) . . ?
F1C C19C F3C 104.1(10) . . ?
F2C C19C C15C 116.5(10) . . ?
F1C C19C C15C 113.2(9) . . ?
F3C C19C C15C 110.1(10) . . ?
F6C C20C F4C 106.4(10) . . ?
F6C C20C F5C 106.0(9) . . ?
F4C C20C F5C 106.0(9) . . ?
F6C C20C C17C 113.1(10) . . ?
F4C C20C C17C 112.7(9) . . ?
F5C C20C C17C 112.1(10) . . ?
C26C C21C C22C 121.7(10) . . ?
C26C C21C C16C 119.3(9) . . ?
C22C C21C C16C 118.8(9) . . ?
C21C C22C C23C 117.2(10) . . ?
C21C C22C H22C 121.4 . . ?
C23C C22C H22C 121.4 . . ?
C24C C23C C22C 122.0(11) . . ?
C24C C23C C27C 120.0(11) . . ?
C22C C23C C27C 118.0(11) . . ?
C23C C24C C25C 120.5(10) . . ?
C23C C24C H24C 119.8 . . ?
C25C C24C H24C 119.8 . . ?
C24C C25C C26C 120.4(11) . . ?
C24C C25C C28C 121.8(10) . . ?
C26C C25C C28C 117.8(11) . . ?
C21C C26C C25C 118.1(11) . . ?
C21C C26C H26C 121.0 . . ?
C25C C26C H26C 121.0 . . ?
F9C C27C F7C 105.5(12) . . ?
F9C C27C F8C 106.2(11) . . ?
F7C C27C F8C 105.4(11) . . ?
F9C C27C C23C 114.7(11) . . ?
F7C C27C C23C 113.7(11) . . ?
F8C C27C C23C 110.7(11) . . ?
F10C C28C F11C 108.4(10) . . ?
F10C C28C F12C 105.8(11) . . ?
F11C C28C F12C 104.5(9) . . ?
F10C C28C C25C 114.0(10) . . ?
F11C C28C C25C 113.2(10) . . ?
F12C C28C C25C 110.2(10) . . ?
C1D N1D C2D 122.3(10) . . ?
C1D N1D C5D 126.5(10) . . ?
C2D N1D C5D 111.2(10) . . ?
C1D N2D C6D 125.3(10) . . ?
C1D N2D H2DC 117.4 . . ?
C6D N2D H2DC 117.4 . . ?
C12D N3D C11D 126.4(9) . . ?
C12D N3D H3DC 116.8 . . ?
C11D N3D H3DC 116.8 . . ?
C12D N4D C13D 134.0(9) . . ?
C12D N4D H4DC 113.0 . . ?
C13D N4D H4DC 113.0 . . ?
N1D C1D N2D 116.6(11) . . ?
N1D C1D Se4 122.3(9) . . ?
N2D C1D Se4 121.1(9) . . ?
N1D C2D C3D 101.8(11) . . ?
N1D C2D H2DA 111.4 . . ?
C3D C2D H2DA 111.4 . . ?
N1D C2D H2DB 111.4 . . ?
C3D C2D H2DB 111.4 . . ?
H2DA C2D H2DB 109.3 . . ?
C4D C3D C2D 105.6(14) . . ?
C4D C3D H3DA 110.6 . . ?
C2D C3D H3DA 110.6 . . ?
C4D C3D H3DB 110.6 . . ?
C2D C3D H3DB 110.6 . . ?
H3DA C3D H3DB 108.8 . . ?
C3D C4D C5D 111.8(15) . . ?
C3D C4D H4DA 109.3 . . ?
C5D C4D H4DA 109.3 . . ?
C3D C4D H4DB 109.3 . . ?
C5D C4D H4DB 109.3 . . ?
H4DA C4D H4DB 107.9 . . ?
C4D C5D N1D 102.9(11) . . ?
C4D C5D H5DA 111.2 . . ?
N1D C5D H5DA 111.2 . . ?
C4D C5D H5DB 111.2 . . ?
N1D C5D H5DB 111.2 . . ?
H5DA C5D H5DB 109.1 . . ?
N2D C6D C11D 109.9(9) . . ?
N2D C6D C7D 112.9(9) . . ?
C11D C6D C7D 109.0(9) . . ?
N2D C6D H6DA 108.3 . . ?
C11D C6D H6DA 108.3 . . ?
C7D C6D H6DA 108.3 . . ?
C8D C7D C6D 109.9(10) . . ?
C8D C7D H7DA 109.7 . . ?
C6D C7D H7DA 109.7 . . ?
C8D C7D H7DB 109.7 . . ?
C6D C7D H7DB 109.7 . . ?
H7DA C7D H7DB 108.2 . . ?
C9D C8D C7D 111.3(10) . . ?
C9D C8D H8DA 109.4 . . ?
C7D C8D H8DA 109.4 . . ?
C9D C8D H8DB 109.4 . . ?
C7D C8D H8DB 109.4 . . ?
H8DA C8D H8DB 108.0 . . ?
C8D C9D C10D 112.0(10) . . ?
C8D C9D H9DA 109.2 . . ?
C10D C9D H9DA 109.2 . . ?
C8D C9D H9DB 109.2 . . ?
C10D C9D H9DB 109.2 . . ?
H9DA C9D H9DB 107.9 . . ?
C9D C10D C11D 109.7(10) . . ?
C9D C10D H10G 109.7 . . ?
C11D C10D H10G 109.7 . . ?
C9D C10D H10H 109.7 . . ?
C11D C10D H10H 109.7 . . ?
H10G C10D H10H 108.2 . . ?
N3D C11D C6D 109.9(8) . . ?
N3D C11D C10D 109.7(9) . . ?
C6D C11D C10D 110.6(9) . . ?
N3D C11D H11D 108.8 . . ?
C6D C11D H11D 108.8 . . ?
C10D C11D H11D 108.8 . . ?
N3D C12D N4D 112.5(9) . . ?
N3D C12D S4 122.7(8) . . ?
N4D C12D S4 124.7(9) . . ?
C14D C13D C18D 119.7(10) . . ?
C14D C13D N4D 115.7(10) . . ?
C18D C13D N4D 124.7(10) . . ?
C13D C14D C15D 123.1(10) . . ?
C13D C14D H14D 118.5 . . ?
C15D C14D H14D 118.5 . . ?
C14D C15D C16D 118.9(10) . . ?
C14D C15D C19D 121.1(10) . . ?
C16D C15D C19D 119.8(10) . . ?
C17D C16D C15D 117.5(10) . . ?
C17D C16D C21D 121.9(11) . . ?
C15D C16D C21D 120.6(10) . . ?
C16D C17D C18D 121.5(10) . . ?
C16D C17D C20D 119.1(11) . . ?
C18D C17D C20D 119.4(11) . . ?
C13D C18D C17D 119.1(10) . . ?
C13D C18D H18D 120.4 . . ?
C17D C18D H18D 120.4 . . ?
F3D C19D F2D 107.9(9) . . ?
F3D C19D F1D 104.6(10) . . ?
F2D C19D F1D 106.0(10) . . ?
F3D C19D C15D 113.3(10) . . ?
F2D C19D C15D 114.1(10) . . ?
F1D C19D C15D 110.3(9) . . ?
F6D C20D F5D 108.9(11) . . ?
F6D C20D F4D 108.0(11) . . ?
F5D C20D F4D 105.9(12) . . ?
F6D C20D C17D 113.0(12) . . ?
F5D C20D C17D 111.1(11) . . ?
F4D C20D C17D 109.7(11) . . ?
C22D C21D C26D 118.5(11) . . ?
C22D C21D C16D 124.1(11) . . ?
C26D C21D C16D 117.4(10) . . ?
C21D C22D C23D 122.8(12) . . ?
C21D C22D H22D 118.6 . . ?
C23D C22D H22D 118.6 . . ?
C22D C23D C24D 118.5(12) . . ?
C22D C23D C27D 121.4(12) . . ?
C24D C23D C27D 120.0(12) . . ?
C25D C24D C23D 119.9(12) . . ?
C25D C24D H24D 120.0 . . ?
C23D C24D H24D 120.0 . . ?
C24D C25D C26D 122.5(12) . . ?
C24D C25D C28D 123.3(11) . . ?
C26D C25D C28D 114.2(12) . . ?
C25D C26D C21D 117.6(11) . . ?
C25D C26D H26D 121.2 . . ?
C21D C26D H26D 121.2 . . ?
F7W C27D F8W 130(2) . . ?
F8D C27D F9D 103.3(18) . . ?
F8D C27D F7D 118.9(18) . . ?
F9D C27D F7D 101.8(15) . . ?
F7W C27D C23D 114.0(18) . . ?
F8W C27D C23D 115.6(17) . . ?
F8D C27D C23D 111.5(14) . . ?
F9D C27D C23D 109.4(16) . . ?
F7D C27D C23D 110.8(16) . . ?
F7W C27D F9W 77(2) . . ?
F8W C27D F9W 99.4(19) . . ?
C23D C27D F9W 98.6(16) . . ?
F10W C28D F11W 108.0(19) . . ?
F10D C28D F12D 105.6(15) . . ?
F10D C28D F11D 105.5(15) . . ?
F12D C28D F11D 114.0(14) . . ?
F10W C28D F12W 110.2(17) . . ?
F11W C28D F12W 107.3(18) . . ?
F10W C28D C25D 109.3(16) . . ?
F11W C28D C25D 115.6(15) . . ?
F10D C28D C25D 113.1(13) . . ?
F12D C28D C25D 109.7(13) . . ?
F11D C28D C25D 108.9(13) . . ?
F12W C28D C25D 106.3(14) . . ?
C1E N1E C2E 124.6(9) . . ?
C1E N1E C5E 121.8(8) . . ?
C2E N1E C5E 112.5(9) . . ?
C1E N2E C6E 126.0(8) . . ?
C1E N2E H2AC 117.0 . . ?
C6E N2E H2AC 117.0 . . ?
C12E N3E C11E 124.9(9) . . ?
C12E N3E H3AC 117.6 . . ?
C11E N3E H3AC 117.6 . . ?
C12E N4E C13E 131.2(9) . . ?
C12E N4E H4AC 114.4 . . ?
C13E N4E H4AC 114.4 . . ?
N2E C1E N1E 117.2(9) . . ?
N2E C1E Se5 121.8(8) . . ?
N1E C1E Se5 121.0(7) . . ?
N1E C2E C3E 103.3(9) . . ?
N1E C2E H2AA 111.1 . . ?
C3E C2E H2AA 111.1 . . ?
N1E C2E H2AB 111.1 . . ?
C3E C2E H2AB 111.1 . . ?
H2AA C2E H2AB 109.1 . . ?
C4E C3E C2E 102.5(9) . . ?
C4E C3E H3AA 111.3 . . ?
C2E C3E H3AA 111.3 . . ?
C4E C3E H3AB 111.3 . . ?
C2E C3E H3AB 111.3 . . ?
H3AA C3E H3AB 109.2 . . ?
C3E C4E C5E 104.6(9) . . ?
C3E C4E H4AA 110.8 . . ?
C5E C4E H4AA 110.8 . . ?
C3E C4E H4AB 110.8 . . ?
C5E C4E H4AB 110.8 . . ?
H4AA C4E H4AB 108.9 . . ?
N1E C5E C4E 101.8(9) . . ?
N1E C5E H5AA 111.4 . . ?
C4E C5E H5AA 111.4 . . ?
N1E C5E H5AB 111.4 . . ?
C4E C5E H5AB 111.4 . . ?
H5AA C5E H5AB 109.3 . . ?
N2E C6E C11E 111.2(8) . . ?
N2E C6E C7E 110.2(8) . . ?
C11E C6E C7E 109.7(8) . . ?
N2E C6E H6AA 108.5 . . ?
C11E C6E H6AA 108.5 . . ?
C7E C6E H6AA 108.5 . . ?
C8E C7E C6E 111.6(9) . . ?
C8E C7E H7AA 109.3 . . ?
C6E C7E H7AA 109.3 . . ?
C8E C7E H7AB 109.3 . . ?
C6E C7E H7AB 109.3 . . ?
H7AA C7E H7AB 108.0 . . ?
C9E C8E C7E 110.0(8) . . ?
C9E C8E H8AA 109.7 . . ?
C7E C8E H8AA 109.7 . . ?
C9E C8E H8AB 109.7 . . ?
C7E C8E H8AB 109.7 . . ?
H8AA C8E H8AB 108.2 . . ?
C8E C9E C10E 111.6(9) . . ?
C8E C9E H9AA 109.3 . . ?
C10E C9E H9AA 109.3 . . ?
C8E C9E H9AB 109.3 . . ?
C10E C9E H9AB 109.3 . . ?
H9AA C9E H9AB 108.0 . . ?
C11E C10E C9E 110.1(9) . . ?
C11E C10E H10A 109.6 . . ?
C9E C10E H10A 109.6 . . ?
C11E C10E H10B 109.6 . . ?
C9E C10E H10B 109.6 . . ?
H10A C10E H10B 108.1 . . ?
N3E C11E C10E 107.3(8) . . ?
N3E C11E C6E 112.2(8) . . ?
C10E C11E C6E 111.0(8) . . ?
N3E C11E H11A 108.7 . . ?
C10E C11E H11A 108.7 . . ?
C6E C11E H11A 108.7 . . ?
N3E C12E N4E 110.1(9) . . ?
N3E C12E S5 124.3(8) . . ?
N4E C12E S5 125.6(8) . . ?
C18E C13E C14E 119.1(9) . . ?
C18E C13E N4E 127.0(9) . . ?
C14E C13E N4E 113.9(9) . . ?
C15E C14E C13E 120.8(10) . . ?
C15E C14E H14A 119.6 . . ?
C13E C14E H14A 119.6 . . ?
C14E C15E C16E 119.8(9) . . ?
C14E C15E C19E 118.4(9) . . ?
C16E C15E C19E 121.8(9) . . ?
C17E C16E C15E 117.9(9) . . ?
C17E C16E C21E 120.8(9) . . ?
C15E C16E C21E 121.3(9) . . ?
C16E C17E C18E 121.0(9) . . ?
C16E C17E C20E 121.0(9) . . ?
C18E C17E C20E 117.9(9) . . ?
C13E C18E C17E 121.2(9) . . ?
C13E C18E H18A 119.4 . . ?
C17E C18E H18A 119.4 . . ?
F3E C19E F1E 105.2(9) . . ?
F3E C19E F2E 106.8(8) . . ?
F1E C19E F2E 105.6(9) . . ?
F3E C19E C15E 114.7(9) . . ?
F1E C19E C15E 111.8(8) . . ?
F2E C19E C15E 112.1(9) . . ?
F4E C20E F5E 105.4(9) . . ?
F4E C20E F6E 106.3(9) . . ?
F5E C20E F6E 106.6(8) . . ?
F4E C20E C17E 113.9(8) . . ?
F5E C20E C17E 112.3(9) . . ?
F6E C20E C17E 111.8(9) . . ?
C26E C21E C22E 119.1(9) . . ?
C26E C21E C16E 122.0(9) . . ?
C22E C21E C16E 118.9(9) . . ?
C23E C22E C21E 119.5(10) . . ?
C23E C22E H22A 120.3 . . ?
C21E C22E H22A 120.3 . . ?
C22E C23E C24E 121.1(10) . . ?
C22E C23E C27E 117.7(10) . . ?
C24E C23E C27E 121.2(10) . . ?
C25E C24E C23E 119.0(10) . . ?
C25E C24E H24A 120.5 . . ?
C23E C24E H24A 120.5 . . ?
C24E C25E C26E 120.8(11) . . ?
C24E C25E C28E 121.1(10) . . ?
C26E C25E C28E 118.1(10) . . ?
C21E C26E C25E 120.4(10) . . ?
C21E C26E H26A 119.8 . . ?
C25E C26E H26A 119.8 . . ?
F8E C27E F7E 109.1(11) . . ?
F8E C27E F9E 107.0(10) . . ?
F7E C27E F9E 106.4(10) . . ?
F8E C27E C23E 111.5(9) . . ?
F7E C27E C23E 111.5(10) . . ?
F9E C27E C23E 111.2(10) . . ?
F10Y C28E F11Y 118(2) . . ?
F12E C28E F10E 111.3(15) . . ?
F12E C28E F11E 102.0(14) . . ?
F10E C28E F11E 107.8(14) . . ?
F10Y C28E F12Y 107.1(18) . . ?
F11Y C28E F12Y 95.1(15) . . ?
F10Y C28E C25E 117.9(15) . . ?
F12E C28E C25E 114.4(13) . . ?
F11Y C28E C25E 110.1(15) . . ?
F10E C28E C25E 112.7(13) . . ?
F11E C28E C25E 107.8(12) . . ?
F12Y C28E C25E 105.8(14) . . ?
C1F N1F C2F 124.6(9) . . ?
C1F N1F C5F 124.8(8) . . ?
C2F N1F C5F 110.5(8) . . ?
C1F N2F C6F 123.4(8) . . ?
C1F N2F H2FC 118.3 . . ?
C6F N2F H2FC 118.3 . . ?
C12F N3F C11F 126.7(9) . . ?
C12F N3F H3FC 116.7 . . ?
C11F N3F H3FC 116.7 . . ?
C12F N4F C13F 130.4(9) . . ?
C12F N4F H4FC 114.8 . . ?
C13F N4F H4FC 114.8 . . ?
N1F C1F N2F 116.6(9) . . ?
N1F C1F Se6 121.3(8) . . ?
N2F C1F Se6 122.0(8) . . ?
N1F C2F C3F 104.3(9) . . ?
N1F C2F H2FA 110.9 . . ?
C3F C2F H2FA 110.9 . . ?
N1F C2F H2FB 110.9 . . ?
C3F C2F H2FB 110.9 . . ?
H2FA C2F H2FB 108.9 . . ?
C4F C3F C2F 102.4(10) . . ?
C4F C3F H3FA 111.3 . . ?
C2F C3F H3FA 111.3 . . ?
C4F C3F H3FB 111.3 . . ?
C2F C3F H3FB 111.3 . . ?
H3FA C3F H3FB 109.2 . . ?
C5F C4F C3F 104.5(10) . . ?
C5F C4F H4FA 110.9 . . ?
C3F C4F H4FA 110.9 . . ?
C5F C4F H4FB 110.9 . . ?
C3F C4F H4FB 110.9 . . ?
H4FA C4F H4FB 108.9 . . ?
N1F C5F C4F 104.3(9) . . ?
N1F C5F H5FA 110.9 . . ?
C4F C5F H5FA 110.9 . . ?
N1F C5F H5FB 110.9 . . ?
C4F C5F H5FB 110.9 . . ?
H5FA C5F H5FB 108.9 . . ?
N2F C6F C7F 112.7(9) . . ?
N2F C6F C11F 108.7(8) . . ?
C7F C6F C11F 109.4(8) . . ?
N2F C6F H6FA 108.6 . . ?
C7F C6F H6FA 108.6 . . ?
C11F C6F H6FA 108.6 . . ?
C6F C7F C8F 110.7(9) . . ?
C6F C7F H7FA 109.5 . . ?
C8F C7F H7FA 109.5 . . ?
C6F C7F H7FB 109.5 . . ?
C8F C7F H7FB 109.5 . . ?
H7FA C7F H7FB 108.1 . . ?
C9F C8F C7F 110.8(10) . . ?
C9F C8F H8FA 109.5 . . ?
C7F C8F H8FA 109.5 . . ?
C9F C8F H8FB 109.5 . . ?
C7F C8F H8FB 109.5 . . ?
H8FA C8F H8FB 108.1 . . ?
C8F C9F C10F 113.3(9) . . ?
C8F C9F H9FA 108.9 . . ?
C10F C9F H9FA 108.9 . . ?
C8F C9F H9FB 108.9 . . ?
C10F C9F H9FB 108.9 . . ?
H9FA C9F H9FB 107.7 . . ?
C11F C10F C9F 112.6(9) . . ?
C11F C10F H10K 109.1 . . ?
C9F C10F H10K 109.1 . . ?
C11F C10F H10L 109.1 . . ?
C9F C10F H10L 109.1 . . ?
H10K C10F H10L 107.8 . . ?
N3F C11F C10F 110.1(9) . . ?
N3F C11F C6F 112.0(8) . . ?
C10F C11F C6F 108.6(8) . . ?
N3F C11F H11F 108.7 . . ?
C10F C11F H11F 108.7 . . ?
C6F C11F H11F 108.7 . . ?
N4F C12F N3F 112.8(9) . . ?
N4F C12F S6 123.0(8) . . ?
N3F C12F S6 124.2(8) . . ?
C18F C13F C14F 118.3(10) . . ?
C18F C13F N4F 120.4(9) . . ?
C14F C13F N4F 121.2(9) . . ?
C15F C14F C13F 120.2(11) . . ?
C15F C14F H14F 119.9 . . ?
C13F C14F H14F 119.9 . . ?
C14F C15F C16F 121.5(10) . . ?
C14F C15F C19F 118.6(10) . . ?
C16F C15F C19F 119.8(10) . . ?
C17F C16F C15F 116.9(10) . . ?
C17F C16F C21F 121.0(10) . . ?
C15F C16F C21F 122.1(10) . . ?
C18F C17F C16F 120.4(10) . . ?
C18F C17F C20F 120.2(10) . . ?
C16F C17F C20F 119.5(10) . . ?
C13F C18F C17F 122.7(10) . . ?
C13F C18F H18F 118.7 . . ?
C17F C18F H18F 118.7 . . ?
F1F C19F F3F 105.8(9) . . ?
F1F C19F F2F 105.8(10) . . ?
F3F C19F F2F 105.7(9) . . ?
F1F C19F C15F 113.4(10) . . ?
F3F C19F C15F 112.0(10) . . ?
F2F C19F C15F 113.6(9) . . ?
F5F C20F F6F 107.0(12) . . ?
F5F C20F F4F 105.8(12) . . ?
F6F C20F F4F 102.9(11) . . ?
F5F C20F C17F 115.8(12) . . ?
F6F C20F C17F 112.8(12) . . ?
F4F C20F C17F 111.4(11) . . ?
C26F C21F C22F 120.6(11) . . ?
C26F C21F C16F 122.6(11) . . ?
C22F C21F C16F 116.7(10) . . ?
C23F C22F C21F 120.0(12) . . ?
C23F C22F H22F 120.0 . . ?
C21F C22F H22F 120.0 . . ?
C22F C23F C24F 118.4(13) . . ?
C22F C23F C27F 119.9(13) . . ?
C24F C23F C27F 121.7(12) . . ?
C25F C24F C23F 120.9(14) . . ?
C25F C24F H24F 119.6 . . ?
C23F C24F H24F 119.6 . . ?
C24F C25F C26F 120.8(15) . . ?
C24F C25F C28F 121.1(15) . . ?
C26F C25F C28F 118.1(15) . . ?
C21F C26F C25F 119.4(13) . . ?
C21F C26F H26F 120.3 . . ?
C25F C26F H26F 120.3 . . ?
F9F C27F F8F 112.0(12) . . ?
F9F C27F F7F 101.5(15) . . ?
F8F C27F F7F 101.1(13) . . ?
F9F C27F C23F 116.2(13) . . ?
F8F C27F C23F 110.7(14) . . ?
F7F C27F C23F 114.1(12) . . ?
F11F C28F F10F 121(2) . . ?
F10U C28F F12U 108(3) . . ?
F11F C28F F12F 98(2) . . ?
F10F C28F F12F 101(2) . . ?
F10U C28F F11U 116(2) . . ?
F12U C28F F11U 98(2) . . ?
F11F C28F C25F 114(2) . . ?
F10U C28F C25F 118(2) . . ?
F10F C28F C25F 114(2) . . ?
F12U C28F C25F 108(2) . . ?
F12F C28F C25F 107.1(18) . . ?
F11U C28F C25F 106.2(19) . . ?
C2 C1 H1A 109.5 . . ?
C2 C1 H1B 109.5 . . ?
H1A C1 H1B 109.5 . . ?
C2 C1 H1C 109.5 . . ?
H1A C1 H1C 109.5 . . ?
H1B C1 H1C 109.5 . . ?
C1 C2 C3 110.6(11) . . ?
C1 C2 H2A 109.5 . . ?
C3 C2 H2A 109.5 . . ?
C1 C2 H2B 109.5 . . ?
C3 C2 H2B 109.5 . . ?
H2A C2 H2B 108.1 . . ?
C4 C3 C2 116.7(11) . . ?
C4 C3 H3A 108.1 . . ?
C2 C3 H3A 108.1 . . ?
C4 C3 H3B 108.1 . . ?
C2 C3 H3B 108.1 . . ?
H3A C3 H3B 107.3 . . ?
C3 C4 C5 116.2(11) . . ?
C3 C4 H4A 108.2 . . ?
C5 C4 H4A 108.2 . . ?
C3 C4 H4B 108.2 . . ?
C5 C4 H4B 108.2 . . ?
H4A C4 H4B 107.4 . . ?
C6 C5 C4 116.1(11) . . ?
C6 C5 H5A 108.3 . . ?
C4 C5 H5A 108.3 . . ?
C6 C5 H5B 108.3 . . ?
C4 C5 H5B 108.3 . . ?
H5A C5 H5B 107.4 . . ?
C5 C6 H6A 109.5 . . ?
C5 C6 H6B 109.5 . . ?
H6A C6 H6B 109.5 . . ?
C5 C6 H6C 109.5 . . ?
H6A C6 H6C 109.5 . . ?
H6B C6 H6C 109.5 . . ?
C12 C11 H11G 109.5 . . ?
C12 C11 H11H 109.5 . . ?
H11G C11 H11H 109.5 . . ?
C12 C11 H11I 109.5 . . ?
H11G C11 H11I 109.5 . . ?
H11H C11 H11I 109.5 . . ?
C11 C12 C13 94(2) . . ?
C11 C12 H12A 113.0 . . ?
C13 C12 H12A 113.0 . . ?
C11 C12 H12B 113.0 . . ?
C13 C12 H12B 113.0 . . ?
H12A C12 H12B 110.4 . . ?
C14 C13 C12 106(3) . . ?
C14 C13 H13A 110.6 . . ?
C12 C13 H13A 110.6 . . ?
C14 C13 H13B 110.6 . . ?
C12 C13 H13B 110.6 . . ?
H13A C13 H13B 108.7 . . ?
C13 C14 C15 106(3) . . ?
C13 C14 H14G 110.6 . . ?
C15 C14 H14G 110.6 . . ?
C13 C14 H14H 110.6 . . ?
C15 C14 H14H 110.6 . . ?
H14G C14 H14H 108.7 . . ?
C14 C15 H15A 109.5 . . ?
C14 C15 H15B 109.5 . . ?
H15A C15 H15B 109.5 . . ?
C14 C15 H15C 109.5 . . ?
H15A C15 H15C 109.5 . . ?
H15B C15 H15C 109.5 . . ?
C8 C7 H7A 109.5 . . ?
C8 C7 H7B 109.5 . . ?
H7A C7 H7B 109.5 . . ?
C8 C7 H7C 109.5 . . ?
H7A C7 H7C 109.5 . . ?
H7B C7 H7C 109.5 . . ?
O1 C8 C7 142(5) . . ?
O1 C8 C9 111(4) . . ?
C7 C8 C9 101.1(15) . . ?
C8 C9 H9A 109.5 . . ?
C8 C9 H9B 109.5 . . ?
H9A C9 H9B 109.5 . . ?
C8 C9 H9C 109.5 . . ?
H9A C9 H9C 109.5 . . ?
H9B C9 H9C 109.5 . . ?
C8' C7' H7'A 109.5 . . ?
C8' C7' H7'B 109.5 . . ?
H7'A C7' H7'B 109.5 . . ?
C8' C7' H7'C 109.5 . . ?
H7'A C7' H7'C 109.5 . . ?
H7'B C7' H7'C 109.5 . . ?
O1' C8' C7' 147(4) . . ?
O1' C8' C9' 114(3) . . ?
C7' C8' C9' 99.4(15) . . ?
C8' C9' H9'A 109.5 . . ?
C8' C9' H9'B 109.5 . . ?
H9'A C9' H9'B 109.5 . . ?
C8' C9' H9'C 109.5 . . ?
H9'A C9' H9'C 109.5 . . ?
H9'B C9' H9'C 109.5 . . ?

loop_
_geom_bond_atom_site_label_1
_geom_bond_atom_site_label_2
_geom_bond_distance
_geom_bond_site_symmetry_2
_geom_bond_publ_flag
Se1 C1A 1.872(10) . ?
S1 C12A 1.700(10) . ?
F1A C19A 1.346(12) . ?
F2A C19A 1.331(12) . ?
F3A C19A 1.336(13) . ?
F4A C20A 1.363(12) . ?
F5A C20A 1.364(12) . ?
F6A C20A 1.303(11) . ?
F7A C27A 1.322(12) . ?
F8A C27A 1.332(13) . ?
F9A C27A 1.354(13) . ?
F10A C28A 1.335(13) . ?
F11A C28A 1.355(13) . ?
F12A C28A 1.325(13) . ?
N1A C1A 1.323(13) . ?
N1A C5A 1.465(14) . ?
N1A C2A 1.471(13) . ?
N2A C1A 1.343(13) . ?
N2A C7A 1.445(13) . ?
N2A H2EC 0.8800 . ?
N3A C12A 1.368(12) . ?
N3A C11A 1.452(12) . ?
N3A H3EC 0.8800 . ?
N4A C12A 1.360(12) . ?
N4A C13A 1.434(12) . ?
N4A H4EC 0.8800 . ?
C2A C3A 1.518(17) . ?
C2A H2EA 0.9900 . ?
C2A H2EB 0.9900 . ?
C3A C4A 1.41(2) . ?
C3A H3EA 0.9900 . ?
C3A H3EB 0.9900 . ?
C4A C5A 1.568(18) . ?
C4A H4EA 0.9900 . ?
C4A H4EB 0.9900 . ?
C5A H5EA 0.9900 . ?
C5A H5EB 0.9900 . ?
C6A C7A 1.529(15) . ?
C6A C8A 1.554(17) . ?
C6A H6EA 0.9900 . ?
C6A H6EB 0.9900 . ?
C7A C11A 1.567(14) . ?
C7A H7EA 1.0000 . ?
C8A C9A 1.472(16) . ?
C8A H8EA 0.9900 . ?
C8A H8EB 0.9900 . ?
C9A C10A 1.555(15) . ?
C9A H9EA 0.9900 . ?
C9A H9EB 0.9900 . ?
C10A C11A 1.461(15) . ?
C10A H10I 0.9900 . ?
C10A H10J 0.9900 . ?
C11A H11A 1.0000 . ?
C13A C14A 1.347(13) . ?
C13A C18A 1.399(13) . ?
C14A C15A 1.364(13) . ?
C14A H14A 0.9500 . ?
C15A C16A 1.391(13) . ?
C15A C19A 1.525(14) . ?
C16A C17A 1.408(13) . ?
C16A C21A 1.511(14) . ?
C17A C18A 1.370(13) . ?
C17A C20A 1.505(13) . ?
C18A H18E 0.9500 . ?
C21A C26A 1.382(13) . ?
C21A C22A 1.390(13) . ?
C22A C23A 1.374(13) . ?
C22A H22E 0.9500 . ?
C23A C24A 1.358(14) . ?
C23A C27A 1.484(14) . ?
C24A C25A 1.387(14) . ?
C24A H24E 0.9500 . ?
C25A C26A 1.384(13) . ?
C25A C28A 1.469(15) . ?
C26A H26E 0.9500 . ?
Se2 C1B 1.877(10) . ?
S2 C12B 1.683(11) . ?
F1B C19B 1.335(12) . ?
F2B C19B 1.340(13) . ?
F3B C19B 1.347(12) . ?
F4B C20B 1.277(14) . ?
F5B C20B 1.365(15) . ?
F6B C20B 1.361(14) . ?
F7B C27B 1.50(3) . ?
F8B C27B 1.24(2) . ?
F9B C27B 1.34(2) . ?
F7X C27B 1.14(2) . ?
F8X C27B 1.46(2) . ?
F9X C27B 1.311(18) . ?
F10B C28B 1.313(18) . ?
F11B C28B 1.265(19) . ?
F12B C28B 1.419(19) . ?
F10X C28B 1.45(3) . ?
F11X C28B 1.31(2) . ?
F12X C28B 1.24(2) . ?
N1B C1B 1.338(13) . ?
N1B C2B 1.449(13) . ?
N1B C5B 1.489(14) . ?
N2B C1B 1.350(13) . ?
N2B C6B 1.462(14) . ?
N2B H2BC 0.8800 . ?
N3B C12B 1.342(12) . ?
N3B C11B 1.442(13) . ?
N3B H3BC 0.8800 . ?
N4B C12B 1.344(13) . ?
N4B C13B 1.404(12) . ?
N4B H4BC 0.8800 . ?
C2B C3B 1.483(16) . ?
C2B H2BA 0.9900 . ?
C2B H2BB 0.9900 . ?
C3B C4B 1.487(16) . ?
C3B H3BA 0.9900 . ?
C3B H3BB 0.9900 . ?
C4B C5B 1.533(16) . ?
C4B H4BA 0.9900 . ?
C4B H4BB 0.9900 . ?
C5B H5BA 0.9900 . ?
C5B H5BB 0.9900 . ?
C6B C7B 1.523(15) . ?
C6B C11B 1.560(15) . ?
C6B H6BA 1.0000 . ?
C7B C8B 1.497(18) . ?
C7B H7BA 0.9900 . ?
C7B H7BB 0.9900 . ?
C8B C9B 1.493(19) . ?
C8B H8BA 0.9900 . ?
C8B H8BB 0.9900 . ?
C9B C10B 1.583(18) . ?
C9B H9BA 0.9900 . ?
C9B H9BB 0.9900 . ?
C10B C11B 1.536(15) . ?
C10B H10C 0.9900 . ?
C10B H10D 0.9900 . ?
C11B H11B 1.0000 . ?
C13B C18B 1.355(14) . ?
C13B C14B 1.383(14) . ?
C14B C15B 1.387(14) . ?
C14B H14B 0.9500 . ?
C15B C16B 1.397(14) . ?
C15B C19B 1.502(15) . ?
C16B C17B 1.424(14) . ?
C16B C21B 1.498(14) . ?
C17B C18B 1.401(15) . ?
C17B C20B 1.499(16) . ?
C18B H18B 0.9500 . ?
C21B C26B 1.373(15) . ?
C21B C22B 1.412(15) . ?
C22B C23B 1.367(15) . ?
C22B H22B 0.9500 . ?
C23B C24B 1.422(15) . ?
C23B C27B 1.556(18) . ?
C24B C25B 1.377(15) . ?
C24B H24B 0.9500 . ?
C25B C26B 1.394(15) . ?
C25B C28B 1.428(17) . ?
C26B H26B 0.9500 . ?
Se3 C1C 1.865(9) . ?
S3 C12C 1.658(11) . ?
F1C C19C 1.345(13) . ?
F2C C19C 1.316(13) . ?
F3C C19C 1.377(14) . ?
F4C C20C 1.343(13) . ?
F5C C20C 1.351(13) . ?
F6C C20C 1.323(12) . ?
F7C C27C 1.334(16) . ?
F8C C27C 1.360(15) . ?
F9C C27C 1.312(14) . ?
F10C C28C 1.324(14) . ?
F11C C28C 1.338(13) . ?
F12C C28C 1.357(14) . ?
N1C C1C 1.349(12) . ?
N1C C2C 1.457(13) . ?
N1C C5C 1.499(12) . ?
N2C C1C 1.341(12) . ?
N2C C6C 1.436(12) . ?
N2C H2CC 0.8800 . ?
N3C C12C 1.367(12) . ?
N3C C11C 1.447(13) . ?
N3C H3CC 0.8800 . ?
N4C C12C 1.385(13) . ?
N4C C13C 1.401(12) . ?
N4C H4CC 0.8800 . ?
C2C C3C 1.525(14) . ?
C2C H2CA 0.9900 . ?
C2C H2CB 0.9900 . ?
C3C C4C 1.476(16) . ?
C3C H3CA 0.9900 . ?
C3C H3CB 0.9900 . ?
C4C C5C 1.512(14) . ?
C4C H4CA 0.9900 . ?
C4C H4CB 0.9900 . ?
C5C H5CA 0.9900 . ?
C5C H5CB 0.9900 . ?
C6C C11C 1.526(14) . ?
C6C C7C 1.561(14) . ?
C6C H6CA 1.0000 . ?
C7C C8C 1.530(14) . ?
C7C H7CA 0.9900 . ?
C7C H7CB 0.9900 . ?
C8C C9C 1.527(15) . ?
C8C H8CA 0.9900 . ?
C8C H8CB 0.9900 . ?
C9C C10C 1.506(15) . ?
C9C H9CA 0.9900 . ?
C9C H9CB 0.9900 . ?
C10C C11C 1.550(14) . ?
C10C H10E 0.9900 . ?
C10C H10F 0.9900 . ?
C11C H11C 1.0000 . ?
C13C C14C 1.387(14) . ?
C13C C18C 1.404(14) . ?
C14C C15C 1.397(14) . ?
C14C H14C 0.9500 . ?
C15C C16C 1.373(14) . ?
C15C C19C 1.504(15) . ?
C16C C17C 1.392(14) . ?
C16C C21C 1.526(14) . ?
C17C C18C 1.388(14) . ?
C17C C20C 1.481(15) . ?
C18C H18C 0.9500 . ?
C21C C26C 1.380(14) . ?
C21C C22C 1.389(14) . ?
C22C C23C 1.390(15) . ?
C22C H22C 0.9500 . ?
C23C C24C 1.344(15) . ?
C23C C27C 1.513(17) . ?
C24C C25C 1.362(15) . ?
C24C H24C 0.9500 . ?
C25C C26C 1.398(14) . ?
C25C C28C 1.487(16) . ?
C26C H26C 0.9500 . ?
Se4 C1D 1.863(13) . ?
S4 C12D 1.688(11) . ?
F1D C19D 1.355(13) . ?
F2D C19D 1.344(13) . ?
F3D C19D 1.310(14) . ?
F4D C20D 1.382(15) . ?
F5D C20D 1.337(15) . ?
F6D C20D 1.283(16) . ?
F7D C27D 1.38(2) . ?
F8D C27D 1.37(2) . ?
F9D C27D 1.38(2) . ?
F7W C27D 1.13(3) . ?
F8W C27D 1.24(3) . ?
F9W C27D 1.70(3) . ?
F10D C28D 1.28(2) . ?
F11D C28D 1.33(2) . ?
F12D C28D 1.307(18) . ?
F10W C28D 1.26(3) . ?
F11W C28D 1.28(3) . ?
F12W C28D 1.38(2) . ?
N1D C1D 1.312(15) . ?
N1D C2D 1.480(15) . ?
N1D C5D 1.482(16) . ?
N2D C1D 1.350(14) . ?
N2D C6D 1.460(14) . ?
N2D H2DC 0.8800 . ?
N3D C12D 1.325(13) . ?
N3D C11D 1.474(13) . ?
N3D H3DC 0.8800 . ?
N4D C12D 1.371(13) . ?
N4D C13D 1.398(13) . ?
N4D H4DC 0.8800 . ?
C2D C3D 1.57(2) . ?
C2D H2DA 0.9900 . ?
C2D H2DB 0.9900 . ?
C3D C4D 1.38(2) . ?
C3D H3DA 0.9900 . ?
C3D H3DB 0.9900 . ?
C4D C5D 1.480(19) . ?
C4D H4DA 0.9900 . ?
C4D H4DB 0.9900 . ?
C5D H5DA 0.9900 . ?
C5D H5DB 0.9900 . ?
C6D C11D 1.532(14) . ?
C6D C7D 1.535(14) . ?
C6D H6DA 1.0000 . ?
C7D C8D 1.504(18) . ?
C7D H7DA 0.9900 . ?
C7D H7DB 0.9900 . ?
C8D C9D 1.501(16) . ?
C8D H8DA 0.9900 . ?
C8D H8DB 0.9900 . ?
C9D C10D 1.524(15) . ?
C9D H9DA 0.9900 . ?
C9D H9DB 0.9900 . ?
C10D C11D 1.543(16) . ?
C10D H10G 0.9900 . ?
C10D H10H 0.9900 . ?
C11D H11D 1.0000 . ?
C13D C14D 1.358(15) . ?
C13D C18D 1.378(14) . ?
C14D C15D 1.379(14) . ?
C14D H14D 0.9500 . ?
C15D C16D 1.417(15) . ?
C15D C19D 1.480(16) . ?
C16D C17D 1.402(16) . ?
C16D C21D 1.497(15) . ?
C17D C18D 1.407(15) . ?
C17D C20D 1.529(17) . ?
C18D H18D 0.9500 . ?
C21D C22D 1.366(16) . ?
C21D C26D 1.407(16) . ?
C22D C23D 1.371(16) . ?
C22D H22D 0.9500 . ?
C23D C24D 1.386(17) . ?
C23D C27D 1.54(2) . ?
C24D C25D 1.335(17) . ?
C24D H24D 0.9500 . ?
C25D C26D 1.403(16) . ?
C25D C28D 1.587(19) . ?
C26D H26D 0.9500 . ?
Se5 C1E 1.871(10) . ?
S5 C12E 1.649(11) . ?
F1E C19E 1.338(12) . ?
F2E C19E 1.347(12) . ?
F3E C19E 1.330(12) . ?
F4E C20E 1.318(12) . ?
F5E C20E 1.352(12) . ?
F6E C20E 1.356(12) . ?
F7E C27E 1.298(13) . ?
F8E C27E 1.283(13) . ?
F9E C27E 1.333(13) . ?
F10E C28E 1.31(2) . ?
F11E C28E 1.43(2) . ?
F12E C28E 1.257(17) . ?
F10Y C28E 1.21(3) . ?
F11Y C28E 1.26(2) . ?
F12Y C28E 1.46(3) . ?
N1E C1E 1.362(13) . ?
N1E C2E 1.463(13) . ?
N1E C5E 1.465(13) . ?
N2E C1E 1.330(12) . ?
N2E C6E 1.438(12) . ?
N2E H2AC 0.8800 . ?
N3E C12E 1.342(12) . ?
N3E C11E 1.477(12) . ?
N3E H3AC 0.8800 . ?
N4E C12E 1.386(12) . ?
N4E C13E 1.403(12) . ?
N4E H4AC 0.8800 . ?
C2E C3E 1.511(16) . ?
C2E H2AA 0.9900 . ?
C2E H2AB 0.9900 . ?
C3E C4E 1.506(15) . ?
C3E H3AA 0.9900 . ?
C3E H3AB 0.9900 . ?
C4E C5E 1.540(15) . ?
C4E H4AA 0.9900 . ?
C4E H4AB 0.9900 . ?
C5E H5AA 0.9900 . ?
C5E H5AB 0.9900 . ?
C6E C11E 1.522(13) . ?
C6E C7E 1.551(13) . ?
C6E H6AA 1.0000 . ?
C7E C8E 1.521(14) . ?
C7E H7AA 0.9900 . ?
C7E H7AB 0.9900 . ?
C8E C9E 1.494(14) . ?
C8E H8AA 0.9900 . ?
C8E H8AB 0.9900 . ?
C9E C10E 1.537(14) . ?
C9E H9AA 0.9900 . ?
C9E H9AB 0.9900 . ?
C10E C11E 1.515(14) . ?
C10E H10A 0.9900 . ?
C10E H10B 0.9900 . ?
C11E H11A 1.0000 . ?
C13E C18E 1.344(14) . ?
C13E C14E 1.403(13) . ?
C14E C15E 1.399(13) . ?
C14E H14A 0.9500 . ?
C15E C16E 1.414(14) . ?
C15E C19E 1.480(14) . ?
C16E C17E 1.386(14) . ?
C16E C21E 1.521(14) . ?
C17E C18E 1.410(13) . ?
C17E C20E 1.483(15) . ?
C18E H18A 0.9500 . ?
C21E C26E 1.368(14) . ?
C21E C22E 1.400(14) . ?
C22E C23E 1.360(14) . ?
C22E H22A 0.9500 . ?
C23E C24E 1.383(15) . ?
C23E C27E 1.555(15) . ?
C24E C25E 1.360(15) . ?
C24E H24A 0.9500 . ?
C25E C26E 1.375(14) . ?
C25E C28E 1.533(17) . ?
C26E H26A 0.9500 . ?
Se6 C1F 1.859(11) . ?
S6 C12F 1.677(11) . ?
F1F C19F 1.331(13) . ?
F2F C19F 1.361(13) . ?
F3F C19F 1.357(14) . ?
F4F C20F 1.360(14) . ?
F5F C20F 1.306(17) . ?
F6F C20F 1.343(16) . ?
F7F C27F 1.368(19) . ?
F8F C27F 1.326(17) . ?
F9F C27F 1.289(15) . ?
F10F C28F 1.27(3) . ?
F11F C28F 1.26(3) . ?
F12F C28F 1.45(3) . ?
F10U C28F 1.26(3) . ?
F11U C28F 1.48(3) . ?
F12U C28F 1.31(3) . ?
N1F C1F 1.323(13) . ?
N1F C2F 1.463(13) . ?
N1F C5F 1.493(14) . ?
N2F C1F 1.353(12) . ?
N2F C6F 1.462(13) . ?
N2F H2FC 0.8800 . ?
N3F C12F 1.347(12) . ?
N3F C11F 1.442(13) . ?
N3F H3FC 0.8800 . ?
N4F C12F 1.346(13) . ?
N4F C13F 1.424(12) . ?
N4F H4FC 0.8800 . ?
C2F C3F 1.553(16) . ?
C2F H2FA 0.9900 . ?
C2F H2FB 0.9900 . ?
C3F C4F 1.519(17) . ?
C3F H3FA 0.9900 . ?
C3F H3FB 0.9900 . ?
C4F C5F 1.505(16) . ?
C4F H4FA 0.9900 . ?
C4F H4FB 0.9900 . ?
C5F H5FA 0.9900 . ?
C5F H5FB 0.9900 . ?
C6F C7F 1.509(15) . ?
C6F C11F 1.582(14) . ?
C6F H6FA 1.0000 . ?
C7F C8F 1.552(16) . ?
C7F H7FA 0.9900 . ?
C7F H7FB 0.9900 . ?
C8F C9F 1.483(16) . ?
C8F H8FA 0.9900 . ?
C8F H8FB 0.9900 . ?
C9F C10F 1.508(15) . ?
C9F H9FA 0.9900 . ?
C9F H9FB 0.9900 . ?
C10F C11F 1.495(14) . ?
C10F H10K 0.9900 . ?
C10F H10L 0.9900 . ?
C11F H11F 1.0000 . ?
C13F C18F 1.352(14) . ?
C13F C14F 1.397(14) . ?
C14F C15F 1.368(15) . ?
C14F H14F 0.9500 . ?
C15F C16F 1.403(15) . ?
C15F C19F 1.506(16) . ?
C16F C17F 1.399(15) . ?
C16F C21F 1.536(15) . ?
C17F C18F 1.365(15) . ?
C17F C20F 1.486(16) . ?
C18F H18F 0.9500 . ?
C21F C26F 1.358(16) . ?
C21F C22F 1.391(15) . ?
C22F C23F 1.371(16) . ?
C22F H22F 0.9500 . ?
C23F C24F 1.420(19) . ?
C23F C27F 1.50(2) . ?
C24F C25F 1.32(2) . ?
C24F H24F 0.9500 . ?
C25F C26F 1.399(18) . ?
C25F C28F 1.53(2) . ?
C26F H26F 0.9500 . ?
C1 C2 1.506(17) . ?
C1 H1A 0.9800 . ?
C1 H1B 0.9800 . ?
C1 H1C 0.9800 . ?
C2 C3 1.546(17) . ?
C2 H2A 0.9900 . ?
C2 H2B 0.9900 . ?
C3 C4 1.458(16) . ?
C3 H3A 0.9900 . ?
C3 H3B 0.9900 . ?
C4 C5 1.505(16) . ?
C4 H4A 0.9900 . ?
C4 H4B 0.9900 . ?
C5 C6 1.496(18) . ?
C5 H5A 0.9900 . ?
C5 H5B 0.9900 . ?
C6 H6A 0.9800 . ?
C6 H6B 0.9800 . ?
C6 H6C 0.9800 . ?
C11 C12 1.46(3) . ?
C11 H11G 0.9800 . ?
C11 H11H 0.9800 . ?
C11 H11I 0.9800 . ?
C12 C13 1.63(4) . ?
C12 H12A 0.9900 . ?
C12 H12B 0.9900 . ?
C13 C14 1.25(4) . ?
C13 H13A 0.9900 . ?
C13 H13B 0.9900 . ?
C14 C15 1.82(4) . ?
C14 H14G 0.9900 . ?
C14 H14H 0.9900 . ?
C15 H15A 0.9800 . ?
C15 H15B 0.9800 . ?
C15 H15C 0.9800 . ?
O1 C8 1.25(2) . ?
C7 C8 1.522(7) . ?
C7 H7A 0.9800 . ?
C7 H7B 0.9800 . ?
C7 H7C 0.9800 . ?
C8 C9 1.524(7) . ?
C9 H9A 0.9800 . ?
C9 H9B 0.9800 . ?
C9 H9C 0.9800 . ?
O1' C8' 1.26(2) . ?
C7' C8' 1.519(7) . ?
C7' H7'A 0.9800 . ?
C7' H7'B 0.9800 . ?
C7' H7'C 0.9800 . ?
C8' C9' 1.522(7) . ?
C9' H9'A 0.9800 . ?
C9' H9'B 0.9800 . ?
C9' H9'C 0.9800 . ?

loop_
_geom_hbond_atom_site_label_D
_geom_hbond_atom_site_label_H
_geom_hbond_atom_site_label_A
_geom_hbond_distance_DH
_geom_hbond_distance_HA
_geom_hbond_distance_DA
_geom_hbond_angle_DHA
_geom_hbond_site_symmetry_A
N2A H2EC S1 0.88 2.56 3.338(9) 147.1 .
N3A H3EC Se6 0.88 2.74 3.569(8) 156.6 .
N4A H4EC Se6 0.88 2.63 3.460(8) 156.8 .
C6A H6EA Se1 0.99 3.00 3.572(13) 117.8 .
C14A H14A S1 0.95 2.54 3.224(10) 129.0 .
N2B H2BC S2 0.88 2.53 3.310(9) 148.6 .
N3B H3BC Se5 0.88 2.76 3.538(9) 148.0 .
N4B H4BC Se5 0.88 2.53 3.396(9) 168.1 .
C2B H2BA F4F 0.99 2.56 3.459(14) 151.3 1_565
C2B H2BB F1E 0.99 2.57 3.211(13) 122.4 .
C3B H3BB F1A 0.99 2.61 3.392(14) 136.3 3_755
C5B H5BA S2 0.99 3.00 3.711(12) 129.7 .
C7B H7BB Se2 0.99 2.97 3.559(12) 119.1 .
C14B H14B S2 0.95 2.56 3.202(12) 125.2 .
N2C H2CC S3 0.88 2.57 3.314(8) 143.2 .
N3C H3CC Se4 0.88 2.66 3.508(9) 161.4 .
N4C H4CC Se4 0.88 2.60 3.460(8) 164.7 .
C2C H2CA F6A 0.99 2.50 3.478(12) 167.9 .
C3C H3CA F3F 0.99 2.55 3.427(14) 147.6 3_655
C7C H7CB Se3 0.99 3.17 3.705(11) 115.7 .
C10C H10F S2 0.99 2.87 3.773(11) 151.8 .
C18C H18C S3 0.95 2.49 3.166(10) 128.2 .
N2D H2DC S4 0.88 2.66 3.411(9) 143.8 .
N3D H3DC Se3 0.88 2.56 3.417(8) 165.2 .
N4D H4DC Se3 0.88 2.59 3.451(9) 166.5 .
C2D H2DA F6B 0.99 2.55 3.398(17) 143.9 .
C2D H2DB F1C 0.99 2.46 3.066(15) 118.9 .
C5D H5DA F7B 0.99 2.61 3.38(2) 134.8 .
C5D H5DA F7X 0.99 2.59 3.40(2) 139.3 .
C5D H5DA F8W 0.99 2.59 3.18(3) 118.5 4_565
C7D H7DB Se4 0.99 3.02 3.600(11) 118.3 .
C18D H18D S4 0.95 2.50 3.189(12) 129.3 .
N2E H2AC S5 0.88 2.53 3.282(8) 144.2 .
N3E H3AC Se2 0.88 2.91 3.678(8) 146.8 .
N4E H4AC Se2 0.88 2.57 3.435(8) 169.6 .
C5E H5AA S5 0.99 2.94 3.765(11) 141.6 .
C5E H5AB F12X 0.99 2.42 3.29(3) 146.4 4_475
C7E H7AA F10B 0.99 2.53 3.448(18) 153.8 4_475
C7E H7AB Se5 0.99 3.07 3.640(11) 117.9 .
C10E H10A S6 0.99 2.87 3.719(10) 144.1 1_565
C14E H14A Se2 0.95 3.16 3.954(10) 142.5 .
C18E H18A S5 0.95 2.51 3.198(10) 129.0 .
N2F H2FC S6 0.88 2.57 3.296(8) 140.9 .
N3F H3FC Se1 0.88 2.60 3.416(9) 155.0 .
N4F H4FC Se1 0.88 2.60 3.442(9) 159.5 .
C5F H5FA S6 0.99 2.91 3.647(12) 132.0 .
C10F H10K S5 0.99 3.03 3.672(11) 124.0 1_545
C11F H11F S5 1.00 3.02 3.687(10) 125.5 1_545
C14F H14F S6 0.95 2.68 3.215(12) 116.1 .

loop_
_publcif_info_cif.paper_type
?
